data_4330505
loop_
_publ_author_name
'Alison R. Fout'
'Dianne J. Xiao'
'Qinliang Zhao'
'T. David Harris'
'Evan R. King'
'Emily V. Eames'
'Shao-Liang Zheng'
'Theodore A. Betley'

_publ_section_title
;
 Trigonal Mn3 and Co3 Clusters Supported by Weak-Field Ligands: A
 Structural, Spectroscopic, Magnetic, and Computational Investigation into
 the Correlation of Molecular and Electronic Structure
;
_journal_name_full 'Inorganic Chemistry'
_journal_page_first 10290
_journal_page_last 10299
_journal_paper_doi 10.1021/ic301278m
_journal_volume 51
_journal_year 2012
_chemical_formula_sum 'C57 H58 Co3 N6 P2'
_chemical_formula_weight 1065.82
_chemical_name_systematic
; 
 ? 
;
_space_group_IT_number 33
_symmetry_cell_setting orthorhombic
_symmetry_space_group_name_Hall 'P 2c -2n'
_symmetry_space_group_name_H-M 'P n a 21'
_atom_sites_solution_hydrogens geom
_atom_sites_solution_primary direct
_atom_sites_solution_secondary difmap
_audit_creation_method SHELXL-97
_cell_angle_alpha 90.00
_cell_angle_beta 90.00
_cell_angle_gamma 90.00
_cell_formula_units_Z 8
_cell_length_a 18.2484(17)
_cell_length_b 12.8958(12)
_cell_length_c 41.200(4)
_cell_measurement_reflns_used 15944
_cell_measurement_temperature 100(2)
_cell_measurement_theta_max 24.995
_cell_measurement_theta_min 2.786
_cell_volume 9695.5(16)
_computing_cell_refinement 'SAINT 7.46A (Bruker-AXS, 2009)'
_computing_data_collection 'APEX2 v2009.3.0 (Bruker-AXS, 2009)'
_computing_data_reduction 'SAINT 7.46A (Bruker-AXS, 2009)'
_computing_molecular_graphics 'Bruker SHELXTL'
_computing_publication_material 'Bruker SHELXTL'
_computing_structure_refinement 'SHELXL-97 (Sheldrick, 2008)'
_computing_structure_solution 'SHELXS-97 (Sheldrick, 2008)'
_diffrn_ambient_temperature 100(2)
_diffrn_measured_fraction_theta_full 0.997
_diffrn_measured_fraction_theta_max 0.997
_diffrn_measurement_device_type 'Bruker d8 goniometer with CCD area detector'
_diffrn_measurement_method 'phi and omega scans'
_diffrn_radiation_monochromator graphite
_diffrn_radiation_source 'fine-focus sealed tube'
_diffrn_radiation_type MoK\a
_diffrn_radiation_wavelength 0.71073
_diffrn_reflns_av_R_equivalents 0.0459
_diffrn_reflns_av_sigmaI/netI 0.0508
_diffrn_reflns_limit_h_max 21
_diffrn_reflns_limit_h_min -21
_diffrn_reflns_limit_k_max 15
_diffrn_reflns_limit_k_min -15
_diffrn_reflns_limit_l_max 49
_diffrn_reflns_limit_l_min -48
_diffrn_reflns_number 52749
_diffrn_reflns_theta_full 25.09
_diffrn_reflns_theta_max 25.09
_diffrn_reflns_theta_min 1.65
_exptl_absorpt_coefficient_mu 1.127
_exptl_absorpt_correction_T_max 0.8403
_exptl_absorpt_correction_T_min 0.7737
_exptl_absorpt_correction_type multi-scan
_exptl_absorpt_process_details 'SADABS (Sheldrick, 2009)'
_exptl_crystal_colour brown
_exptl_crystal_density_diffrn 1.460
_exptl_crystal_description block
_exptl_crystal_F_000 4424
_exptl_crystal_size_max 0.24
_exptl_crystal_size_mid 0.16
_exptl_crystal_size_min 0.16
_refine_diff_density_max 0.430
_refine_diff_density_min -0.451
_refine_diff_density_rms 0.056
_refine_ls_abs_structure_details 'Flack H D (1983), Acta Cryst. A39, 876-881'
_refine_ls_abs_structure_Flack 0.00(5)
_refine_ls_extinction_method none
_refine_ls_goodness_of_fit_ref 1.013
_refine_ls_hydrogen_treatment constr
_refine_ls_matrix_type full
_refine_ls_number_parameters 1236
_refine_ls_number_reflns 17147
_refine_ls_number_restraints 1
_refine_ls_restrained_S_all 1.013
_refine_ls_R_factor_all 0.0472
_refine_ls_R_factor_gt 0.0320
_refine_ls_shift/su_max 0.003
_refine_ls_shift/su_mean 0.000
_refine_ls_structure_factor_coef Fsqd
_refine_ls_weighting_details 'calc w=1/[\s^2^(Fo^2^)+(0.0267P)^2^+2.9287P] where P=(Fo^2^+2Fc^2^)/3'
_refine_ls_weighting_scheme calc
_refine_ls_wR_factor_gt 0.0623
_refine_ls_wR_factor_ref 0.0670
_reflns_number_gt 14419
_reflns_number_total 17147
_reflns_threshold_expression >2sigma(I)
_cod_data_source_file ic301278m_si_003_08.cif
_cod_data_source_block LPhCo2PMePh2
_cod_original_cell_volume 9695.5(15)
_cod_database_code 4330505

loop_
_symmetry_equiv_pos_as_xyz
'x, y, z'
'-x, -y, z+1/2'
'x+1/2, -y+1/2, z'
'-x+1/2, y+1/2, z+1/2'

loop_
_atom_site_label
_atom_site_type_symbol
_atom_site_fract_x
_atom_site_fract_y
_atom_site_fract_z
_atom_site_U_iso_or_equiv
_atom_site_adp_type
_atom_site_occupancy
_atom_site_symmetry_multiplicity
_atom_site_calc_flag
_atom_site_refinement_flags
C1 C 0.4203(2) 0.7154(3) 0.17036(8) 0.0193(8) Uani 1 1 d .
H1A H 0.3951 0.6535 0.1616 0.023 Uiso 1 1 calc R
H1B H 0.4731 0.6986 0.1722 0.023 Uiso 1 1 calc R
C2 C 0.4565(2) 0.8997(3) 0.15613(8) 0.0197(9) Uani 1 1 d .
H2A H 0.5090 0.8818 0.1540 0.024 Uiso 1 1 calc R
H2B H 0.4461 0.9558 0.1404 0.024 Uiso 1 1 calc R
C3 C 0.33052(19) 0.8287(3) 0.14013(8) 0.0187(9) Uani 1 1 d .
H3A H 0.3272 0.8795 0.1222 0.022 Uiso 1 1 calc R
H3B H 0.3056 0.7645 0.1330 0.022 Uiso 1 1 calc R
C4 C 0.4112(2) 0.8043(3) 0.14638(8) 0.0191(8) Uani 1 1 d .
C5 C 0.4431(2) 0.7641(3) 0.11377(8) 0.0258(9) Uani 1 1 d .
H5A H 0.4174 0.7006 0.1074 0.039 Uiso 1 1 calc R
H5B H 0.4954 0.7493 0.1164 0.039 Uiso 1 1 calc R
H5C H 0.4365 0.8170 0.0969 0.039 Uiso 1 1 calc R
C6 C 0.40479(19) 0.6557(3) 0.22482(9) 0.0189(8) Uani 1 1 d .
C7 C 0.4402(2) 0.5620(3) 0.21909(9) 0.0221(9) Uani 1 1 d .
H7 H 0.4577 0.5454 0.1980 0.027 Uiso 1 1 calc R
C8 C 0.4495(2) 0.4932(3) 0.24463(9) 0.0251(9) Uani 1 1 d .
H8 H 0.4733 0.4287 0.2411 0.030 Uiso 1 1 calc R
C9 C 0.4241(2) 0.5186(3) 0.27530(9) 0.0257(9) Uani 1 1 d .
H9 H 0.4317 0.4717 0.2928 0.031 Uiso 1 1 calc R
C10 C 0.3878(2) 0.6117(3) 0.28089(9) 0.0235(9) Uani 1 1 d .
H10 H 0.3701 0.6278 0.3020 0.028 Uiso 1 1 calc R
C11 C 0.37741(19) 0.6806(3) 0.25567(9) 0.0184(8) Uani 1 1 d .
C12 C 0.30539(19) 0.7976(3) 0.28629(8) 0.0179(8) Uani 1 1 d .
C13 C 0.2300(2) 0.7894(3) 0.28791(9) 0.0224(9) Uani 1 1 d .
H13 H 0.2026 0.7821 0.2684 0.027 Uiso 1 1 calc R
C14 C 0.1936(2) 0.7918(3) 0.31743(9) 0.0252(9) Uani 1 1 d .
H14 H 0.1417 0.7872 0.3180 0.030 Uiso 1 1 calc R
C15 C 0.2327(2) 0.8007(3) 0.34606(9) 0.0277(9) Uani 1 1 d .
H15 H 0.2081 0.7990 0.3664 0.033 Uiso 1 1 calc R
C16 C 0.3078(2) 0.8123(3) 0.34470(9) 0.0266(9) Uani 1 1 d .
H16 H 0.3348 0.8211 0.3642 0.032 Uiso 1 1 calc R
C17 C 0.3445(2) 0.8113(3) 0.31512(8) 0.0221(9) Uani 1 1 d .
H17 H 0.3961 0.8198 0.3145 0.026 Uiso 1 1 calc R
C18 C 0.49493(18) 1.0199(3) 0.19807(8) 0.0182(8) Uani 1 1 d .
C19 C 0.5324(2) 1.0855(3) 0.17691(9) 0.0254(9) Uani 1 1 d .
H19 H 0.5282 1.0755 0.1541 0.030 Uiso 1 1 calc R
C20 C 0.5756(2) 1.1654(3) 0.18883(9) 0.0298(10) Uani 1 1 d .
H20 H 0.6003 1.2106 0.1743 0.036 Uiso 1 1 calc R
C21 C 0.5824(2) 1.1787(3) 0.22189(9) 0.0300(10) Uani 1 1 d .
H21 H 0.6107 1.2348 0.2300 0.036 Uiso 1 1 calc R
C22 C 0.5487(2) 1.1119(3) 0.24342(9) 0.0234(9) Uani 1 1 d .
H22 H 0.5552 1.1214 0.2661 0.028 Uiso 1 1 calc R
C23 C 0.50541(19) 1.0307(3) 0.23211(8) 0.0201(8) Uani 1 1 d .
C24 C 0.4821(2) 0.9563(3) 0.28453(8) 0.0206(8) Uani 1 1 d .
C25 C 0.5237(2) 0.8798(3) 0.29965(9) 0.0226(9) Uani 1 1 d .
H25 H 0.5465 0.8275 0.2869 0.027 Uiso 1 1 calc R
C26 C 0.5323(2) 0.8793(3) 0.33318(9) 0.0280(9) Uani 1 1 d .
H26 H 0.5608 0.8269 0.3433 0.034 Uiso 1 1 calc R
C27 C 0.4991(2) 0.9551(3) 0.35167(9) 0.0262(9) Uani 1 1 d .
H27 H 0.5037 0.9539 0.3746 0.031 Uiso 1 1 calc R
C28 C 0.4594(2) 1.0323(3) 0.33692(9) 0.0254(9) Uani 1 1 d .
H28 H 0.4378 1.0854 0.3497 0.031 Uiso 1 1 calc R
C29 C 0.45046(19) 1.0333(3) 0.30346(9) 0.0216(8) Uani 1 1 d .
H29 H 0.4227 1.0868 0.2935 0.026 Uiso 1 1 calc R
C30 C 0.2216(2) 0.9098(3) 0.16266(8) 0.0183(8) Uani 1 1 d .
C31 C 0.1844(2) 0.9125(3) 0.13319(9) 0.0215(9) Uani 1 1 d .
H31 H 0.2051 0.8808 0.1145 0.026 Uiso 1 1 calc R
C32 C 0.1165(2) 0.9620(3) 0.13124(9) 0.0244(9) Uani 1 1 d .
H32 H 0.0903 0.9620 0.1113 0.029 Uiso 1 1 calc R
C33 C 0.0876(2) 1.0104(3) 0.15779(9) 0.0253(9) Uani 1 1 d .
H33 H 0.0421 1.0458 0.1561 0.030 Uiso 1 1 calc R
C34 C 0.1246(2) 1.0080(3) 0.18759(9) 0.0229(9) Uani 1 1 d .
H34 H 0.1046 1.0434 0.2058 0.027 Uiso 1 1 calc R
C35 C 0.1901(2) 0.9545(3) 0.19082(8) 0.0194(8) Uani 1 1 d .
C36 C 0.2148(2) 0.9894(3) 0.24832(9) 0.0205(9) Uani 1 1 d .
C37 C 0.2680(2) 1.0383(3) 0.26697(9) 0.0220(9) Uani 1 1 d .
H37 H 0.3168 1.0426 0.2591 0.026 Uiso 1 1 calc R
C38 C 0.2510(2) 1.0810(3) 0.29697(9) 0.0284(10) Uani 1 1 d .
H38 H 0.2882 1.1139 0.3094 0.034 Uiso 1 1 calc R
C39 C 0.1803(2) 1.0761(3) 0.30891(9) 0.0277(10) Uani 1 1 d .
H39 H 0.1686 1.1062 0.3293 0.033 Uiso 1 1 calc R
C40 C 0.1268(2) 1.0267(3) 0.29086(9) 0.0276(9) Uani 1 1 d .
H40 H 0.0782 1.0222 0.2991 0.033 Uiso 1 1 calc R
C41 C 0.1434(2) 0.9836(3) 0.26082(8) 0.0204(8) Uani 1 1 d .
H41 H 0.1061 0.9499 0.2487 0.024 Uiso 1 1 calc R
C42 C 0.2165(2) 0.5704(3) 0.23339(9) 0.0287(10) Uani 1 1 d .
H42A H 0.2660 0.5409 0.2327 0.043 Uiso 1 1 calc R
H42B H 0.1809 0.5179 0.2265 0.043 Uiso 1 1 calc R
H42C H 0.2052 0.5924 0.2556 0.043 Uiso 1 1 calc R
C43 C 0.11578(19) 0.7201(3) 0.21057(9) 0.0246(9) Uani 1 1 d .
H43A H 0.1063 0.7404 0.2331 0.037 Uiso 1 1 calc R
H43B H 0.0841 0.6616 0.2048 0.037 Uiso 1 1 calc R
H43C H 0.1055 0.7788 0.1962 0.037 Uiso 1 1 calc R
C44 C 0.2140(2) 0.6194(3) 0.16651(8) 0.0202(8) Uani 1 1 d .
C45 C 0.1669(2) 0.6507(3) 0.14156(8) 0.0232(9) Uani 1 1 d .
H45 H 0.1308 0.7021 0.1456 0.028 Uiso 1 1 calc R
C46 C 0.1727(2) 0.6070(3) 0.11097(9) 0.0303(10) Uani 1 1 d .
H46 H 0.1400 0.6280 0.0943 0.036 Uiso 1 1 calc R
C47 C 0.2252(2) 0.5337(3) 0.10454(9) 0.0357(11) Uani 1 1 d .
H47 H 0.2294 0.5055 0.0833 0.043 Uiso 1 1 calc R
C48 C 0.2720(2) 0.5007(3) 0.12891(10) 0.0340(11) Uani 1 1 d .
H48 H 0.3078 0.4489 0.1246 0.041 Uiso 1 1 calc R
C49 C 0.2660(2) 0.5441(3) 0.15972(10) 0.0272(9) Uani 1 1 d .
H49 H 0.2983 0.5218 0.1764 0.033 Uiso 1 1 calc R
C50 C 0.3794(2) 1.2441(3) 0.21457(10) 0.0326(10) Uani 1 1 d .
H50A H 0.3566 1.2323 0.2358 0.049 Uiso 1 1 calc R
H50B H 0.3720 1.3164 0.2081 0.049 Uiso 1 1 calc R
H50C H 0.4320 1.2296 0.2160 0.049 Uiso 1 1 calc R
C51 C 0.2460(2) 1.2130(3) 0.18048(10) 0.0311(10) Uani 1 1 d .
H51A H 0.2219 1.1828 0.1614 0.047 Uiso 1 1 calc R
H51B H 0.2495 1.2884 0.1778 0.047 Uiso 1 1 calc R
H51C H 0.2173 1.1972 0.2000 0.047 Uiso 1 1 calc R
C52 C 0.3790(2) 1.1937(3) 0.14585(10) 0.0288(10) Uani 1 1 d .
C53 C 0.3644(2) 1.1300(3) 0.11950(9) 0.0340(10) Uani 1 1 d .
H53 H 0.3336 1.0712 0.1221 0.041 Uiso 1 1 calc R
C54 C 0.3949(3) 1.1521(4) 0.08921(10) 0.0469(12) Uani 1 1 d .
H54 H 0.3837 1.1094 0.0711 0.056 Uiso 1 1 calc R
C55 C 0.4413(3) 1.2361(4) 0.08556(12) 0.0529(14) Uani 1 1 d .
H55 H 0.4631 1.2503 0.0651 0.064 Uiso 1 1 calc R
C56 C 0.4556(3) 1.2986(4) 0.11151(12) 0.0496(14) Uani 1 1 d .
H56 H 0.4867 1.3570 0.1089 0.060 Uiso 1 1 calc R
C57 C 0.4253(2) 1.2777(4) 0.14146(11) 0.0398(12) Uani 1 1 d .
H57 H 0.4363 1.3215 0.1593 0.048 Uiso 1 1 calc R
N1 N 0.39181(16) 0.7373(2) 0.20249(7) 0.0163(7) Uani 1 1 d .
N2 N 0.44427(15) 0.9412(2) 0.18933(7) 0.0180(7) Uani 1 1 d .
N3 N 0.29201(16) 0.8702(2) 0.16830(6) 0.0175(7) Uani 1 1 d .
N4 N 0.34275(16) 0.7794(2) 0.25599(7) 0.0182(7) Uani 1 1 d .
N5 N 0.47242(16) 0.9535(2) 0.25013(7) 0.0185(7) Uani 1 1 d .
N6 N 0.23692(16) 0.9445(2) 0.21813(6) 0.0184(7) Uani 1 1 d .
P1 P 0.21150(5) 0.68189(8) 0.20628(2) 0.0197(2) Uani 1 1 d .
P2 P 0.33771(5) 1.15844(8) 0.18459(2) 0.0225(2) Uani 1 1 d .
Co1 Co 0.41505(2) 0.86125(4) 0.226548(11) 0.01626(11) Uani 1 1 d .
Co2 Co 0.29819(3) 0.80541(4) 0.211612(11) 0.01632(11) Uani 1 1 d .
Co3 Co 0.33622(2) 0.98207(4) 0.197470(11) 0.01687(11) Uani 1 1 d .
C61 C 0.2218(2) 0.4169(3) 0.51003(8) 0.0198(8) Uani 1 1 d .
H61A H 0.1686 0.4037 0.5123 0.024 Uiso 1 1 calc R
H61B H 0.2342 0.4753 0.5247 0.024 Uiso 1 1 calc R
C62 C 0.2535(2) 0.2287(3) 0.49958(8) 0.0187(8) Uani 1 1 d .
H62A H 0.2763 0.1671 0.5098 0.022 Uiso 1 1 calc R
H62B H 0.2006 0.2141 0.4970 0.022 Uiso 1 1 calc R
C63 C 0.34353(19) 0.3396(3) 0.52965(8) 0.0214(9) Uani 1 1 d .
H63A H 0.3475 0.3911 0.5474 0.026 Uiso 1 1 calc R
H63B H 0.3659 0.2741 0.5373 0.026 Uiso 1 1 calc R
C64 C 0.26265(19) 0.3207(3) 0.52215(8) 0.0202(9) Uani 1 1 d .
C65 C 0.2251(2) 0.2905(3) 0.55430(8) 0.0246(9) Uani 1 1 d .
H65A H 0.2529 0.2347 0.5647 0.037 Uiso 1 1 calc R
H65B H 0.1751 0.2667 0.5499 0.037 Uiso 1 1 calc R
H65C H 0.2235 0.3509 0.5687 0.037 Uiso 1 1 calc R
C66 C 0.1866(2) 0.5281(3) 0.46592(9) 0.0201(8) Uani 1 1 d .
C67 C 0.1482(2) 0.5975(3) 0.48537(9) 0.0257(9) Uani 1 1 d .
H67 H 0.1508 0.5916 0.5083 0.031 Uiso 1 1 calc R
C68 C 0.1057(2) 0.6758(3) 0.47130(10) 0.0303(10) Uani 1 1 d .
H68 H 0.0808 0.7243 0.4847 0.036 Uiso 1 1 calc R
C69 C 0.0999(2) 0.6826(3) 0.43798(10) 0.0287(9) Uani 1 1 d .
H69 H 0.0718 0.7369 0.4286 0.034 Uiso 1 1 calc R
C70 C 0.1343(2) 0.6116(3) 0.41804(9) 0.0235(9) Uani 1 1 d .
H70 H 0.1290 0.6164 0.3952 0.028 Uiso 1 1 calc R
C71 C 0.17739(19) 0.5320(3) 0.43169(8) 0.0198(8) Uani 1 1 d .
C72 C 0.20071(19) 0.4464(3) 0.38083(8) 0.0191(8) Uani 1 1 d .
C73 C 0.1583(2) 0.3684(3) 0.36732(9) 0.0230(9) Uani 1 1 d .
H73 H 0.1346 0.3193 0.3810 0.028 Uiso 1 1 calc R
C74 C 0.1502(2) 0.3618(3) 0.33391(8) 0.0241(9) Uani 1 1 d .
H74 H 0.1210 0.3081 0.3249 0.029 Uiso 1 1 calc R
C75 C 0.1841(2) 0.4321(3) 0.31364(9) 0.0273(9) Uani 1 1 d .
H75 H 0.1790 0.4264 0.2908 0.033 Uiso 1 1 calc R
C76 C 0.2256(2) 0.5112(3) 0.32700(9) 0.0270(9) Uani 1 1 d .
H76 H 0.2485 0.5607 0.3132 0.032 Uiso 1 1 calc R
C77 C 0.2341(2) 0.5187(3) 0.36041(9) 0.0233(9) Uani 1 1 d .
H77 H 0.2627 0.5732 0.3694 0.028 Uiso 1 1 calc R
C78 C 0.27300(19) 0.1592(3) 0.44604(9) 0.0187(8) Uani 1 1 d .
C79 C 0.2352(2) 0.0688(3) 0.45244(9) 0.0231(9) Uani 1 1 d .
H79 H 0.2155 0.0563 0.4734 0.028 Uiso 1 1 calc R
C80 C 0.2264(2) -0.0044(3) 0.42749(10) 0.0282(9) Uani 1 1 d .
H80 H 0.2003 -0.0669 0.4314 0.034 Uiso 1 1 calc R
C81 C 0.2556(2) 0.0148(3) 0.39741(10) 0.0270(9) Uani 1 1 d .
H81 H 0.2495 -0.0351 0.3807 0.032 Uiso 1 1 calc R
C82 C 0.2945(2) 0.1065(3) 0.39081(9) 0.0222(9) Uani 1 1 d .
H82 H 0.3147 0.1183 0.3699 0.027 Uiso 1 1 calc R
C83 C 0.30278(18) 0.1793(3) 0.41524(9) 0.0185(8) Uani 1 1 d .
C84 C 0.3772(2) 0.2943(3) 0.38391(8) 0.0190(9) Uani 1 1 d .
C85 C 0.4531(2) 0.2982(3) 0.38382(9) 0.0205(8) Uani 1 1 d .
H85 H 0.4790 0.2964 0.4038 0.025 Uiso 1 1 calc R
C86 C 0.4918(2) 0.3047(3) 0.35475(9) 0.0233(9) Uani 1 1 d .
H86 H 0.5438 0.3082 0.3551 0.028 Uiso 1 1 calc R
C87 C 0.4549(2) 0.3060(3) 0.32523(9) 0.0243(9) Uani 1 1 d .
H87 H 0.4812 0.3080 0.3053 0.029 Uiso 1 1 calc R
C88 C 0.3789(2) 0.3044(3) 0.32539(9) 0.0226(9) Uani 1 1 d .
H88 H 0.3529 0.3064 0.3054 0.027 Uiso 1 1 calc R
C89 C 0.3404(2) 0.3000(3) 0.35455(9) 0.0229(9) Uani 1 1 d .
H89 H 0.2883 0.3010 0.3543 0.027 Uiso 1 1 calc R
C90 C 0.45606(19) 0.4113(3) 0.50788(9) 0.0188(8) Uani 1 1 d .
C91 C 0.4924(2) 0.4098(3) 0.53748(8) 0.0218(9) Uani 1 1 d .
H91 H 0.4703 0.3773 0.5557 0.026 Uiso 1 1 calc R
C92 C 0.5605(2) 0.4555(3) 0.54050(9) 0.0281(10) Uani 1 1 d .
H92 H 0.5858 0.4527 0.5606 0.034 Uiso 1 1 calc R
C93 C 0.5917(2) 0.5052(3) 0.51431(9) 0.0280(9) Uani 1 1 d .
H93 H 0.6376 0.5389 0.5168 0.034 Uiso 1 1 calc R
C94 C 0.5566(2) 0.5068(3) 0.48382(8) 0.0205(8) Uani 1 1 d .
H94 H 0.5783 0.5419 0.4660 0.025 Uiso 1 1 calc R
C95 C 0.4898(2) 0.4563(3) 0.48033(8) 0.0183(8) Uani 1 1 d .
C96 C 0.4675(2) 0.4957(3) 0.42249(8) 0.0183(8) Uani 1 1 d .
C97 C 0.5390(2) 0.4927(3) 0.41089(8) 0.0215(8) Uani 1 1 d .
H97 H 0.5759 0.4588 0.4232 0.026 Uiso 1 1 calc R
C98 C 0.5569(2) 0.5384(3) 0.38161(8) 0.0238(9) Uani 1 1 d .
H98 H 0.6061 0.5361 0.3741 0.029 Uiso 1 1 calc R
C99 C 0.5040(2) 0.5877(3) 0.36294(9) 0.0283(10) Uani 1 1 d .
H99 H 0.5167 0.6203 0.3430 0.034 Uiso 1 1 calc R
C100 C 0.4325(2) 0.5884(3) 0.37393(9) 0.0260(9) Uani 1 1 d .
H100 H 0.3954 0.6200 0.3612 0.031 Uiso 1 1 calc R
C101 C 0.4144(2) 0.5434(3) 0.40338(9) 0.0220(9) Uani 1 1 d .
H101 H 0.3651 0.5452 0.4106 0.026 Uiso 1 1 calc R
C102 C 0.4380(2) 0.7139(3) 0.47931(11) 0.0354(11) Uani 1 1 d .
H10A H 0.4686 0.6785 0.4954 0.053 Uiso 1 1 calc R
H10B H 0.4360 0.7881 0.4844 0.053 Uiso 1 1 calc R
H10C H 0.4591 0.7042 0.4576 0.053 Uiso 1 1 calc R
C103 C 0.2985(2) 0.7452(3) 0.45225(10) 0.0337(10) Uani 1 1 d .
H10D H 0.3176 0.7346 0.4303 0.051 Uiso 1 1 calc R
H10E H 0.3063 0.8175 0.4587 0.051 Uiso 1 1 calc R
H10F H 0.2460 0.7295 0.4526 0.051 Uiso 1 1 calc R
C104 C 0.3147(2) 0.6989(3) 0.52061(9) 0.0255(9) Uani 1 1 d .
C105 C 0.3542(2) 0.6606(3) 0.54723(10) 0.0349(11) Uani 1 1 d .
H105 H 0.3934 0.6134 0.5440 0.042 Uiso 1 1 calc R
C106 C 0.3357(3) 0.6919(3) 0.57826(10) 0.0390(11) Uani 1 1 d .
H106 H 0.3628 0.6664 0.5963 0.047 Uiso 1 1 calc R
C107 C 0.2782(2) 0.7600(3) 0.58337(9) 0.0342(10) Uani 1 1 d .
H107 H 0.2661 0.7819 0.6047 0.041 Uiso 1 1 calc R
C108 C 0.2385(2) 0.7955(3) 0.55710(10) 0.0352(10) Uani 1 1 d .
H108 H 0.1983 0.8411 0.5605 0.042 Uiso 1 1 calc R
C109 C 0.2567(2) 0.7656(3) 0.52597(10) 0.0277(10) Uani 1 1 d .
H109 H 0.2291 0.7910 0.5081 0.033 Uiso 1 1 calc R
C110 C 0.4718(2) 0.0821(3) 0.43358(9) 0.0284(10) Uani 1 1 d .
H11A H 0.4242 0.0473 0.4320 0.043 Uiso 1 1 calc R
H11B H 0.5095 0.0315 0.4396 0.043 Uiso 1 1 calc R
H11C H 0.4841 0.1132 0.4126 0.043 Uiso 1 1 calc R
C111 C 0.5630(2) 0.2241(3) 0.46607(9) 0.0266(9) Uani 1 1 d .
H11D H 0.5755 0.2609 0.4460 0.040 Uiso 1 1 calc R
H11E H 0.5944 0.1630 0.4683 0.040 Uiso 1 1 calc R
H11F H 0.5704 0.2703 0.4847 0.040 Uiso 1 1 calc R
C112 C 0.4568(2) 0.1030(3) 0.50094(8) 0.0209(9) Uani 1 1 d .
C113 C 0.4004(2) 0.0313(3) 0.50166(10) 0.0287(9) Uani 1 1 d .
H113 H 0.3676 0.0270 0.4838 0.034 Uiso 1 1 calc R
C114 C 0.3911(2) -0.0343(3) 0.52785(11) 0.0375(10) Uani 1 1 d .
H114 H 0.3523 -0.0835 0.5279 0.045 Uiso 1 1 calc R
C115 C 0.4380(3) -0.0279(3) 0.55369(10) 0.0402(11) Uani 1 1 d .
H115 H 0.4322 -0.0734 0.5716 0.048 Uiso 1 1 calc R
C116 C 0.4928(3) 0.0430(3) 0.55375(10) 0.0426(12) Uani 1 1 d .
H116 H 0.5248 0.0470 0.5719 0.051 Uiso 1 1 calc R
C117 C 0.5028(2) 0.1105(3) 0.52760(9) 0.0319(10) Uani 1 1 d .
H117 H 0.5408 0.1608 0.5281 0.038 Uiso 1 1 calc R
N11 N 0.23549(16) 0.4511(2) 0.47640(7) 0.0186(7) Uani 1 1 d .
N12 N 0.28596(16) 0.2435(2) 0.46731(7) 0.0184(7) Uani 1 1 d .
N13 N 0.38413(16) 0.3771(2) 0.50152(6) 0.0176(7) Uani 1 1 d .
N14 N 0.20976(16) 0.4505(2) 0.41516(7) 0.0182(7) Uani 1 1 d .
N15 N 0.33904(15) 0.2776(2) 0.41424(7) 0.0175(7) Uani 1 1 d .
N16 N 0.44428(16) 0.4496(2) 0.45214(6) 0.0193(7) Uani 1 1 d .
P3 P 0.34611(5) 0.66010(9) 0.48030(2) 0.0250(2) Uani 1 1 d .
P4 P 0.46723(5) 0.18362(8) 0.46453(2) 0.0193(2) Uani 1 1 d .
Co4 Co 0.26539(2) 0.36313(4) 0.441033(11) 0.01585(11) Uani 1 1 d .
Co5 Co 0.34365(2) 0.48572(4) 0.469791(11) 0.01701(12) Uani 1 1 d .
Co6 Co 0.38063(3) 0.30755(4) 0.458608(10) 0.01590(11) Uani 1 1 d .

loop_
_atom_site_aniso_label
_atom_site_aniso_U_11
_atom_site_aniso_U_22
_atom_site_aniso_U_33
_atom_site_aniso_U_23
_atom_site_aniso_U_13
_atom_site_aniso_U_12
C1 0.019(2) 0.026(2) 0.0125(18) -0.0016(16) 0.0015(15) 0.0026(16)
C2 0.018(2) 0.034(2) 0.0074(17) 0.0034(15) 0.0031(14) 0.0017(17)
C3 0.019(2) 0.025(2) 0.0124(17) -0.0007(16) 0.0033(14) 0.0027(17)
C4 0.024(2) 0.024(2) 0.0089(17) -0.0028(15) 0.0011(15) 0.0002(17)
C5 0.028(2) 0.035(2) 0.0145(18) -0.0026(17) 0.0056(16) 0.0035(18)
C6 0.0172(19) 0.022(2) 0.0176(18) 0.0020(17) -0.0043(16) -0.0006(17)
C7 0.0212(19) 0.026(2) 0.019(2) 0.0001(16) -0.0026(16) -0.0018(17)
C8 0.022(2) 0.020(2) 0.034(2) 0.0010(18) -0.0049(17) 0.0005(18)
C9 0.025(2) 0.030(2) 0.022(2) 0.0080(18) -0.0029(17) 0.0012(19)
C10 0.023(2) 0.032(2) 0.0150(18) 0.0010(17) -0.0004(16) -0.0006(18)
C11 0.019(2) 0.019(2) 0.0171(19) 0.0019(16) -0.0033(15) -0.0022(16)
C12 0.021(2) 0.021(2) 0.0126(18) 0.0028(15) 0.0029(15) -0.0037(17)
C13 0.029(2) 0.022(2) 0.0158(18) -0.0006(16) -0.0002(16) -0.0029(18)
C14 0.022(2) 0.029(2) 0.024(2) -0.0049(17) 0.0066(17) -0.0087(18)
C15 0.037(2) 0.025(2) 0.022(2) 0.0000(17) 0.0060(18) -0.002(2)
C16 0.038(2) 0.030(2) 0.0114(18) 0.0013(17) -0.0019(17) 0.001(2)
C17 0.022(2) 0.029(2) 0.0149(19) 0.0028(17) 0.0014(15) 0.0005(17)
C18 0.0125(17) 0.025(2) 0.0171(17) 0.0010(16) -0.0015(15) 0.0054(16)
C19 0.020(2) 0.034(2) 0.023(2) 0.0073(18) -0.0026(16) -0.0001(18)
C20 0.020(2) 0.036(3) 0.033(2) 0.0090(18) 0.0020(17) -0.0052(19)
C21 0.025(2) 0.032(2) 0.033(2) 0.0019(19) -0.0050(18) -0.0079(18)
C22 0.027(2) 0.026(2) 0.0175(18) -0.0025(16) -0.0041(16) 0.0002(18)
C23 0.0182(19) 0.024(2) 0.0177(19) -0.0016(16) -0.0022(15) 0.0025(16)
C24 0.021(2) 0.025(2) 0.0157(18) -0.0008(16) 0.0000(16) -0.0040(18)
C25 0.020(2) 0.032(2) 0.0157(19) -0.0049(17) 0.0002(16) 0.0044(18)
C26 0.027(2) 0.037(2) 0.020(2) -0.0009(17) -0.0032(17) 0.0043(19)
C27 0.026(2) 0.037(2) 0.0162(19) -0.0035(17) -0.0018(16) 0.0013(18)
C28 0.020(2) 0.036(2) 0.0198(19) -0.0091(17) -0.0011(15) 0.0026(18)
C29 0.0152(19) 0.026(2) 0.0236(19) -0.0036(17) -0.0031(15) 0.0003(17)
C30 0.019(2) 0.019(2) 0.0163(19) 0.0025(16) -0.0015(15) -0.0031(16)
C31 0.023(2) 0.027(2) 0.0149(18) 0.0024(16) 0.0015(16) -0.0006(18)
C32 0.022(2) 0.034(2) 0.0167(19) 0.0057(17) -0.0075(16) -0.0025(19)
C33 0.0157(19) 0.035(2) 0.025(2) 0.0047(17) 0.0001(16) 0.0060(18)
C34 0.020(2) 0.030(2) 0.019(2) 0.0014(17) 0.0006(16) 0.0026(19)
C35 0.0189(19) 0.023(2) 0.0166(19) 0.0007(16) -0.0008(15) -0.0042(17)
C36 0.0176(19) 0.021(2) 0.023(2) 0.0024(17) 0.0015(16) 0.0049(17)
C37 0.022(2) 0.027(2) 0.0174(19) -0.0013(17) 0.0022(16) 0.0004(18)
C38 0.030(2) 0.033(3) 0.022(2) -0.0056(18) -0.0041(18) -0.0004(19)
C39 0.034(2) 0.033(2) 0.0161(19) -0.0032(17) 0.0048(17) 0.0072(19)
C40 0.024(2) 0.038(3) 0.0206(19) 0.0014(18) 0.0051(17) 0.008(2)
C41 0.019(2) 0.030(2) 0.0125(18) -0.0009(16) -0.0009(15) 0.0017(17)
C42 0.035(2) 0.032(2) 0.019(2) 0.0069(17) -0.0006(17) -0.0077(19)
C43 0.022(2) 0.031(2) 0.0212(18) -0.0054(17) -0.0012(17) -0.0026(17)
C44 0.0210(19) 0.023(2) 0.0171(18) -0.0019(16) -0.0014(15) -0.0083(17)
C45 0.025(2) 0.026(2) 0.0185(19) -0.0013(16) -0.0010(15) -0.0053(18)
C46 0.042(2) 0.034(2) 0.0153(19) 0.0004(17) -0.0062(17) -0.006(2)
C47 0.052(3) 0.035(3) 0.021(2) -0.0092(18) 0.0029(19) -0.005(2)
C48 0.044(3) 0.027(2) 0.031(2) -0.0110(19) 0.006(2) 0.005(2)
C49 0.026(2) 0.027(2) 0.029(2) -0.0006(18) -0.0031(17) -0.0019(19)
C50 0.037(3) 0.025(2) 0.036(2) 0.001(2) -0.002(2) -0.0009(19)
C51 0.026(2) 0.032(2) 0.035(2) 0.0071(19) 0.0043(18) 0.0024(19)
C52 0.024(2) 0.034(3) 0.029(2) 0.0104(19) -0.0007(17) 0.0047(19)
C53 0.035(2) 0.036(3) 0.030(2) 0.0052(19) 0.0012(19) 0.007(2)
C54 0.050(3) 0.064(3) 0.027(2) 0.003(2) 0.000(2) 0.017(3)
C55 0.036(3) 0.080(4) 0.042(3) 0.028(3) 0.011(2) 0.005(3)
C56 0.040(3) 0.065(4) 0.044(3) 0.026(3) 0.005(2) -0.008(3)
C57 0.031(3) 0.043(3) 0.045(3) 0.013(2) -0.001(2) -0.007(2)
N1 0.0165(15) 0.0203(17) 0.0122(15) -0.0024(13) -0.0037(12) -0.0007(14)
N2 0.0166(15) 0.0225(18) 0.0148(15) 0.0034(13) -0.0016(13) -0.0011(14)
N3 0.0207(17) 0.0213(18) 0.0105(14) -0.0027(13) -0.0002(12) 0.0011(14)
N4 0.0184(17) 0.0228(19) 0.0133(15) 0.0014(13) 0.0004(12) -0.0004(14)
N5 0.0179(16) 0.0205(18) 0.0172(15) 0.0003(13) 0.0002(13) 0.0011(14)
N6 0.0184(16) 0.0282(18) 0.0087(15) -0.0010(13) -0.0007(12) -0.0003(14)
P1 0.0214(5) 0.0241(5) 0.0137(5) -0.0004(4) -0.0020(4) -0.0031(4)
P2 0.0198(5) 0.0231(6) 0.0244(5) 0.0014(4) 0.0010(4) -0.0001(4)
Co1 0.0166(3) 0.0217(3) 0.0105(2) -0.0008(2) 0.00009(19) -0.0008(2)
Co2 0.0165(3) 0.0223(3) 0.0101(2) -0.0003(2) -0.0003(2) -0.0004(2)
Co3 0.0160(3) 0.0215(3) 0.0131(2) -0.0006(2) 0.00019(19) -0.0001(2)
C61 0.019(2) 0.027(2) 0.0127(17) -0.0035(16) -0.0017(15) 0.0000(17)
C62 0.0178(19) 0.025(2) 0.0132(18) 0.0034(16) 0.0017(15) 0.0003(16)
C63 0.023(2) 0.033(2) 0.0089(17) 0.0001(16) 0.0007(15) 0.0019(18)
C64 0.0155(19) 0.033(2) 0.0119(18) 0.0005(16) 0.0039(14) 0.0003(16)
C65 0.023(2) 0.038(2) 0.0132(18) 0.0049(17) 0.0025(15) -0.0047(18)
C66 0.0187(18) 0.021(2) 0.020(2) -0.0057(17) -0.0012(16) -0.0002(16)
C67 0.019(2) 0.039(3) 0.0188(19) -0.0033(17) -0.0002(16) 0.0053(18)
C68 0.026(2) 0.031(2) 0.034(2) -0.0091(19) -0.0022(18) 0.0137(18)
C69 0.025(2) 0.027(2) 0.034(2) 0.0009(18) -0.0054(17) 0.0099(18)
C70 0.023(2) 0.028(2) 0.0204(19) 0.0003(16) -0.0005(16) 0.0036(17)
C71 0.0178(19) 0.022(2) 0.0198(19) -0.0010(16) -0.0021(15) -0.0013(16)
C72 0.0147(18) 0.027(2) 0.0154(18) 0.0032(16) -0.0012(15) 0.0049(17)
C73 0.0185(19) 0.030(2) 0.0201(19) 0.0051(17) -0.0008(16) -0.0047(18)
C74 0.0186(19) 0.037(2) 0.0162(19) -0.0006(17) -0.0047(15) -0.0040(18)
C75 0.026(2) 0.042(3) 0.0140(18) -0.0001(17) -0.0031(16) -0.0015(19)
C76 0.027(2) 0.037(2) 0.0169(18) 0.0104(17) 0.0008(16) 0.0014(19)
C77 0.023(2) 0.027(2) 0.0202(19) 0.0020(17) -0.0060(16) -0.0012(18)
C78 0.0183(19) 0.020(2) 0.018(2) 0.0015(16) -0.0050(15) 0.0046(17)
C79 0.021(2) 0.025(2) 0.024(2) 0.0024(17) -0.0008(17) -0.0016(18)
C80 0.020(2) 0.027(2) 0.038(2) 0.0014(19) -0.0048(18) 0.0011(18)
C81 0.026(2) 0.025(2) 0.030(2) -0.0090(18) -0.0024(17) 0.0012(18)
C82 0.019(2) 0.025(2) 0.023(2) -0.0036(18) -0.0004(16) 0.0006(17)
C83 0.0105(18) 0.025(2) 0.0198(19) 0.0011(17) 0.0016(14) 0.0030(16)
C84 0.029(2) 0.018(2) 0.0100(18) -0.0017(15) 0.0056(15) 0.0005(17)
C85 0.0200(19) 0.025(2) 0.0164(18) 0.0007(16) 0.0009(15) 0.0004(17)
C86 0.025(2) 0.023(2) 0.021(2) 0.0005(16) 0.0043(16) 0.0010(17)
C87 0.032(2) 0.024(2) 0.0172(19) 0.0029(16) 0.0080(17) 0.0001(18)
C88 0.034(2) 0.023(2) 0.0099(17) 0.0001(16) -0.0014(16) 0.0024(18)
C89 0.023(2) 0.026(2) 0.020(2) 0.0003(17) -0.0013(15) 0.0018(17)
C90 0.0162(19) 0.022(2) 0.0177(19) -0.0024(16) -0.0024(15) 0.0019(16)
C91 0.022(2) 0.035(2) 0.0084(17) 0.0001(16) 0.0005(15) 0.0023(18)
C92 0.021(2) 0.048(3) 0.0159(19) -0.0039(19) -0.0029(17) -0.001(2)
C93 0.024(2) 0.036(2) 0.025(2) -0.0071(18) -0.0049(17) -0.004(2)
C94 0.0210(19) 0.025(2) 0.0159(18) 0.0014(16) 0.0004(16) 0.0012(18)
C95 0.0207(19) 0.023(2) 0.0113(17) -0.0016(15) -0.0030(15) 0.0057(17)
C96 0.025(2) 0.020(2) 0.0095(17) -0.0006(15) -0.0015(15) -0.0022(17)
C97 0.021(2) 0.028(2) 0.0163(18) 0.0006(16) -0.0008(15) -0.0046(17)
C98 0.022(2) 0.032(2) 0.0175(19) -0.0041(17) 0.0044(16) -0.0044(18)
C99 0.033(2) 0.036(3) 0.0160(19) 0.0049(18) 0.0008(17) -0.005(2)
C100 0.028(2) 0.030(2) 0.019(2) 0.0041(17) -0.0022(17) 0.0028(19)
C101 0.019(2) 0.028(2) 0.019(2) 0.0006(17) 0.0006(15) 0.0005(18)
C102 0.027(2) 0.028(3) 0.051(3) -0.008(2) 0.007(2) -0.0001(19)
C103 0.040(3) 0.030(2) 0.031(2) 0.006(2) 0.0026(19) 0.001(2)
C104 0.026(2) 0.024(2) 0.027(2) -0.0044(17) 0.0028(17) -0.0021(18)
C105 0.037(2) 0.034(3) 0.033(2) -0.0043(19) -0.001(2) 0.005(2)
C106 0.052(3) 0.035(3) 0.030(2) -0.0014(19) -0.007(2) 0.004(2)
C107 0.047(3) 0.031(2) 0.025(2) -0.0054(19) 0.008(2) -0.006(2)
C108 0.036(2) 0.029(3) 0.041(3) -0.006(2) 0.001(2) 0.001(2)
C109 0.029(2) 0.029(2) 0.025(2) 0.0007(18) 0.0008(17) -0.0045(19)
C110 0.032(2) 0.034(2) 0.019(2) -0.0027(17) -0.0017(17) 0.0101(19)
C111 0.0179(19) 0.037(2) 0.024(2) 0.0047(18) 0.0007(16) 0.0039(18)
C112 0.025(2) 0.023(2) 0.0151(19) 0.0007(15) 0.0006(15) 0.0071(17)
C113 0.025(2) 0.029(2) 0.032(2) 0.0020(18) -0.0011(18) -0.0035(19)
C114 0.039(2) 0.030(2) 0.044(3) 0.003(2) 0.010(2) -0.001(2)
C115 0.069(3) 0.029(3) 0.023(2) 0.0062(18) 0.014(2) 0.006(2)
C116 0.069(3) 0.038(3) 0.022(2) 0.0013(19) -0.013(2) 0.000(3)
C117 0.041(3) 0.028(2) 0.027(2) 0.0012(18) -0.0116(19) -0.005(2)
N11 0.0158(16) 0.0246(19) 0.0154(16) -0.0009(13) 0.0015(13) 0.0037(14)
N12 0.0201(16) 0.0241(18) 0.0111(15) -0.0011(14) -0.0013(13) 0.0015(14)
N13 0.0171(17) 0.0254(19) 0.0102(15) -0.0010(13) -0.0013(12) 0.0015(14)
N14 0.0177(16) 0.0243(18) 0.0125(15) 0.0005(13) 0.0006(13) 0.0007(14)
N15 0.0197(17) 0.0234(19) 0.0094(14) 0.0009(13) -0.0009(12) 0.0020(14)
N16 0.0191(16) 0.0286(18) 0.0103(15) 0.0003(13) -0.0017(12) -0.0039(14)
P3 0.0228(5) 0.0270(6) 0.0251(5) -0.0009(5) 0.0021(4) -0.0012(5)
P4 0.0171(5) 0.0245(6) 0.0163(5) 0.0001(4) -0.0008(4) 0.0038(4)
Co4 0.0151(2) 0.0220(3) 0.0105(2) 0.0004(2) -0.00045(19) 0.0013(2)
Co5 0.0157(3) 0.0222(3) 0.0131(2) -0.0011(2) 0.00000(19) 0.0004(2)
Co6 0.0153(3) 0.0219(3) 0.0105(2) 0.0009(2) -0.00020(19) 0.0003(2)

loop_
_atom_type_symbol
_atom_type_description
_atom_type_scat_dispersion_real
_atom_type_scat_dispersion_imag
_atom_type_scat_source
C C 0.0033 0.0016 'International Tables Vol C Tables 4.2.6.8 and 6.1.1.4'
H H 0.0000 0.0000 'International Tables Vol C Tables 4.2.6.8 and 6.1.1.4'
N N 0.0061 0.0033 'International Tables Vol C Tables 4.2.6.8 and 6.1.1.4'
P P 0.1023 0.0942 'International Tables Vol C Tables 4.2.6.8 and 6.1.1.4'
Co Co 0.3494 0.9721 'International Tables Vol C Tables 4.2.6.8 and 6.1.1.4'

loop_
_geom_angle_atom_site_label_1
_geom_angle_atom_site_label_2
_geom_angle_atom_site_label_3
_geom_angle
N1 C1 C4 114.0(3)
N2 C2 C4 116.7(3)
N3 C3 C4 113.9(3)
C1 C4 C3 111.7(3)
C1 C4 C2 112.0(3)
C3 C4 C2 113.5(3)
C1 C4 C5 105.6(3)
C3 C4 C5 106.5(3)
C2 C4 C5 107.0(3)
C7 C6 C11 121.2(3)
C7 C6 N1 127.8(3)
C11 C6 N1 111.0(3)
C8 C7 C6 119.0(4)
C9 C8 C7 120.0(4)
C8 C9 C10 120.9(4)
C11 C10 C9 119.8(4)
C10 C11 C6 119.1(3)
C10 C11 N4 129.1(3)
C6 C11 N4 111.8(3)
C13 C12 C17 118.5(3)
C13 C12 N4 120.0(3)
C17 C12 N4 121.1(3)
C12 C13 C14 121.2(4)
C15 C14 C13 120.2(4)
C16 C15 C14 119.1(4)
C15 C16 C17 120.8(4)
C16 C17 C12 120.1(4)
C19 C18 N2 126.5(3)
C19 C18 C23 119.4(3)
N2 C18 C23 114.1(3)
C20 C19 C18 120.5(4)
C21 C20 C19 119.6(4)
C20 C21 C22 121.1(4)
C21 C22 C23 120.5(3)
N5 C23 C22 127.6(3)
N5 C23 C18 113.6(3)
C22 C23 C18 118.7(3)
C29 C24 C25 118.9(3)
C29 C24 N5 121.6(3)
C25 C24 N5 119.6(3)
C26 C25 C24 120.6(4)
C27 C26 C25 119.8(4)
C28 C27 C26 120.0(4)
C27 C28 C29 120.6(4)
C28 C29 C24 120.1(4)
C31 C30 N3 126.9(3)
C31 C30 C35 120.4(3)
N3 C30 C35 112.6(3)
C30 C31 C32 119.7(3)
C33 C32 C31 120.4(3)
C32 C33 C34 120.3(4)
C35 C34 C33 120.7(4)
C34 C35 C30 118.3(3)
C34 C35 N6 129.8(3)
C30 C35 N6 111.6(3)
C37 C36 C41 118.0(3)
C37 C36 N6 117.9(3)
C41 C36 N6 124.0(3)
C38 C37 C36 121.1(4)
C39 C38 C37 120.5(4)
C38 C39 C40 119.3(4)
C39 C40 C41 120.6(4)
C40 C41 C36 120.5(4)
C49 C44 C45 118.3(3)
C49 C44 P1 120.4(3)
C45 C44 P1 121.1(3)
C46 C45 C44 120.4(4)
C47 C46 C45 120.6(4)
C46 C47 C48 120.2(4)
C47 C48 C49 119.3(4)
C44 C49 C48 121.3(4)
C57 C52 C53 118.6(4)
C57 C52 P2 124.2(3)
C53 C52 P2 117.2(3)
C52 C53 C54 120.1(4)
C55 C54 C53 120.1(4)
C56 C55 C54 119.6(4)
C55 C56 C57 120.7(5)
C56 C57 C52 120.9(5)
C6 N1 C1 112.8(3)
C6 N1 Co1 104.2(2)
C1 N1 Co1 123.5(2)
C6 N1 Co2 110.8(2)
C1 N1 Co2 125.1(2)
Co1 N1 Co2 73.81(10)
C18 N2 C2 113.2(3)
C18 N2 Co1 111.2(2)
C2 N2 Co1 125.6(2)
C18 N2 Co3 113.4(2)
C2 N2 Co3 112.6(2)
Co1 N2 Co3 75.11(10)
C30 N3 C3 116.3(3)
C30 N3 Co2 110.9(2)
C3 N3 Co2 122.5(2)
C30 N3 Co3 101.6(2)
C3 N3 Co3 122.5(2)
Co2 N3 Co3 75.20(10)
C11 N4 C12 111.4(3)
C11 N4 Co2 108.6(2)
C12 N4 Co2 124.3(2)
C11 N4 Co1 99.6(2)
C12 N4 Co1 136.2(2)
Co2 N4 Co1 69.19(9)
C23 N5 C24 117.4(3)
C23 N5 Co1 115.2(2)
C24 N5 Co1 127.2(2)
C35 N6 C36 118.9(3)
C35 N6 Co3 100.4(2)
C36 N6 Co3 120.8(2)
C35 N6 Co2 107.0(2)
C36 N6 Co2 126.8(2)
Co3 N6 Co2 71.61(9)
C42 P1 C43 101.61(18)
C42 P1 C44 101.58(18)
C43 P1 C44 103.30(17)
C42 P1 Co2 117.54(13)
C43 P1 Co2 118.14(13)
C44 P1 Co2 112.42(12)
C52 P2 C50 105.6(2)
C52 P2 C51 101.67(18)
C50 P2 C51 102.2(2)
C52 P2 Co3 116.53(14)
C50 P2 Co3 116.16(14)
C51 P2 Co3 112.73(14)
N5 Co1 N2 85.28(13)
N5 Co1 N1 157.38(13)
N2 Co1 N1 95.47(12)
N5 Co1 N4 112.17(12)
N2 Co1 N4 155.91(12)
N1 Co1 N4 74.89(12)
N5 Co1 Co2 148.23(9)
N2 Co1 Co2 102.04(9)
N1 Co1 Co2 53.67(9)
N4 Co1 Co2 54.37(8)
N5 Co1 Co3 100.40(10)
N2 Co1 Co3 55.16(9)
N1 Co1 Co3 98.49(9)
N4 Co1 Co3 103.71(8)
Co2 Co1 Co3 61.83(2)
N1 Co2 N3 93.80(12)
N1 Co2 N4 75.46(12)
N3 Co2 N4 155.19(12)
N1 Co2 N6 149.33(12)
N3 Co2 N6 74.19(11)
N4 Co2 N6 103.66(11)
N1 Co2 P1 106.05(9)
N3 Co2 P1 99.84(9)
N4 Co2 P1 104.59(9)
N6 Co2 P1 103.81(9)
N1 Co2 Co1 52.52(8)
N3 Co2 Co1 99.21(9)
N4 Co2 Co1 56.44(8)
N6 Co2 Co1 100.76(8)
P1 Co2 Co1 152.19(4)
N1 Co2 Co3 97.14(9)
N3 Co2 Co3 53.70(9)
N4 Co2 Co3 104.75(9)
N6 Co2 Co3 52.87(8)
P1 Co2 Co3 146.26(4)
Co1 Co2 Co3 61.13(2)
N3 Co3 N6 74.30(11)
N3 Co3 N2 95.79(12)
N6 Co3 N2 147.72(12)
N3 Co3 P2 123.95(9)
N6 Co3 P2 109.48(9)
N2 Co3 P2 101.56(9)
N3 Co3 Co1 94.06(9)
N6 Co3 Co1 99.54(8)
N2 Co3 Co1 49.73(8)
P2 Co3 Co1 136.70(3)
N3 Co3 Co2 51.10(8)
N6 Co3 Co2 55.53(9)
N2 Co3 Co2 94.09(9)
P2 Co3 Co2 164.18(3)
Co1 Co3 Co2 57.03(2)
N11 C61 C64 117.8(3)
N12 C62 C64 114.1(3)
N13 C63 C64 112.5(3)
C62 C64 C63 110.8(3)
C62 C64 C61 112.4(3)
C63 C64 C61 114.0(3)
C62 C64 C65 106.3(3)
C63 C64 C65 107.2(3)
C61 C64 C65 105.6(3)
C67 C66 N11 126.8(3)
C67 C66 C71 119.3(3)
N11 C66 C71 113.9(3)
C66 C67 C68 120.3(4)
C69 C68 C67 120.1(4)
C68 C69 C70 121.0(4)
C69 C70 C71 119.9(3)
N14 C71 C70 126.5(3)
N14 C71 C66 114.3(3)
C70 C71 C66 119.2(3)
C73 C72 C77 119.1(3)
C73 C72 N14 119.3(3)
C77 C72 N14 121.6(3)
C72 C73 C74 120.1(4)
C75 C74 C73 120.9(4)
C74 C75 C76 119.3(3)
C75 C76 C77 120.4(4)
C76 C77 C72 120.2(4)
C79 C78 C83 121.5(3)
C79 C78 N12 127.9(3)
C83 C78 N12 110.6(3)
C78 C79 C80 119.0(4)
C81 C80 C79 119.6(4)
C80 C81 C82 121.5(4)
C83 C82 C81 119.0(4)
C82 C83 C78 119.3(3)
C82 C83 N15 129.1(3)
C78 C83 N15 111.6(3)
C85 C84 C89 118.7(3)
C85 C84 N15 119.3(3)
C89 C84 N15 121.9(3)
C84 C85 C86 120.8(3)
C87 C86 C85 120.5(4)
C88 C87 C86 118.7(3)
C87 C88 C89 120.6(3)
C84 C89 C88 120.7(4)
C91 C90 N13 127.1(3)
C91 C90 C95 120.2(3)
N13 C90 C95 112.6(3)
C92 C91 C90 120.2(3)
C93 C92 C91 120.0(4)
C92 C93 C94 121.1(4)
C95 C94 C93 118.9(3)
C94 C95 C90 119.4(3)
C94 C95 N16 128.4(3)
C90 C95 N16 112.0(3)
C97 C96 C101 118.1(3)
C97 C96 N16 124.2(3)
C101 C96 N16 117.6(3)
C98 C97 C96 120.6(3)
C97 C98 C99 121.0(4)
C100 C99 C98 118.5(4)
C99 C100 C101 120.6(4)
C100 C101 C96 121.0(3)
C109 C104 C105 119.2(4)
C109 C104 P3 123.8(3)
C105 C104 P3 117.0(3)
C106 C105 C104 119.7(4)
C105 C106 C107 120.7(4)
C108 C107 C106 119.3(4)
C109 C108 C107 120.7(4)
C108 C109 C104 120.5(4)
C113 C112 C117 118.7(4)
C113 C112 P4 118.3(3)
C117 C112 P4 123.1(3)
C114 C113 C112 121.2(4)
C115 C114 C113 119.6(4)
C116 C115 C114 120.2(4)
C115 C116 C117 121.1(4)
C112 C117 C116 119.2(4)
C66 N11 C61 113.1(3)
C66 N11 Co4 111.4(2)
C61 N11 Co4 125.6(2)
C66 N11 Co5 114.8(2)
C61 N11 Co5 110.7(2)
Co4 N11 Co5 75.76(10)
C78 N12 C62 113.1(3)
C78 N12 Co4 103.6(2)
C62 N12 Co4 122.5(2)
C78 N12 Co6 111.1(2)
C62 N12 Co6 125.4(2)
Co4 N12 Co6 74.31(11)
C90 N13 C63 115.4(3)
C90 N13 Co6 109.7(2)
C63 N13 Co6 122.8(2)
C90 N13 Co5 103.9(2)
C63 N13 Co5 123.3(2)
Co6 N13 Co5 74.30(9)
C71 N14 C72 117.8(3)
C71 N14 Co4 114.3(2)
C72 N14 Co4 127.7(2)
C83 N15 C84 112.3(3)
C83 N15 Co6 108.5(2)
C84 N15 Co6 124.9(2)
C83 N15 Co4 99.1(2)
C84 N15 Co4 134.2(2)
Co6 N15 Co4 69.95(9)
C96 N16 C95 120.0(3)
C96 N16 Co5 118.7(2)
C95 N16 Co5 102.7(2)
C96 N16 Co6 127.8(2)
C95 N16 Co6 105.1(2)
Co5 N16 Co6 70.59(9)
C103 P3 C102 101.3(2)
C103 P3 C104 105.26(19)
C102 P3 C104 101.86(19)
C103 P3 Co5 117.65(15)
C102 P3 Co5 112.91(14)
C104 P3 Co5 115.75(13)
C111 P4 C110 100.71(18)
C111 P4 C112 103.48(17)
C110 P4 C112 99.75(17)
C111 P4 Co6 118.07(13)
C110 P4 Co6 117.53(13)
C112 P4 Co6 114.59(12)
N14 Co4 N12 156.76(13)
N14 Co4 N11 85.52(13)
N12 Co4 N11 95.85(12)
N14 Co4 N15 112.01(12)
N12 Co4 N15 75.19(12)
N11 Co4 N15 154.97(12)
N14 Co4 Co6 149.03(10)
N12 Co4 Co6 53.37(9)
N11 Co4 Co6 101.61(9)
N15 Co4 Co6 54.16(8)
N14 Co4 Co5 101.90(10)
N12 Co4 Co5 97.60(9)
N11 Co4 Co5 54.28(9)
N15 Co4 Co5 103.04(8)
Co6 Co4 Co5 61.38(2)
N16 Co5 N11 150.73(12)
N16 Co5 N13 75.29(11)
N11 Co5 N13 96.53(12)
N16 Co5 P3 105.98(9)
N11 Co5 P3 102.03(9)
N13 Co5 P3 122.84(9)
N16 Co5 Co4 101.96(8)
N11 Co5 Co4 49.96(8)
N13 Co5 Co4 94.47(9)
P3 Co5 Co4 137.74(4)
N16 Co5 Co6 57.70(9)
N11 Co5 Co6 94.97(9)
N13 Co5 Co6 51.54(8)
P3 Co5 Co6 162.80(4)
Co4 Co5 Co6 57.27(2)
N12 Co6 N13 93.22(12)
N12 Co6 N15 75.62(11)
N13 Co6 N15 155.06(12)
N12 Co6 N16 148.10(12)
N13 Co6 N16 73.29(11)
N15 Co6 N16 104.50(11)
N12 Co6 P4 107.49(9)
N13 Co6 P4 101.59(9)
N15 Co6 P4 103.02(9)
N16 Co6 P4 103.55(8)
N12 Co6 Co4 52.32(9)
N13 Co6 Co4 99.58(9)
N15 Co6 Co4 55.89(8)
N16 Co6 Co4 100.57(8)
P4 Co6 Co4 151.56(4)
N12 Co6 Co5 96.83(9)
N13 Co6 Co5 54.16(9)
N15 Co6 Co5 104.34(9)
N16 Co6 Co5 51.71(8)
P4 Co6 Co5 147.05(3)
Co4 Co6 Co5 61.35(2)

loop_
_geom_bond_atom_site_label_1
_geom_bond_atom_site_label_2
_geom_bond_distance
C1 N1 1.450(4)
C1 C4 1.523(5)
C2 N2 1.486(4)
C2 C4 1.534(5)
C3 N3 1.458(4)
C3 C4 1.527(5)
C4 C5 1.553(5)
C6 C7 1.389(5)
C6 C11 1.403(5)
C6 N1 1.418(4)
C7 C8 1.387(5)
C8 C9 1.385(5)
C9 C10 1.392(5)
C10 C11 1.380(5)
C11 N4 1.422(5)
C12 C13 1.381(5)
C12 C17 1.396(5)
C12 N4 1.442(4)
C13 C14 1.386(5)
C14 C15 1.383(5)
C15 C16 1.380(6)
C16 C17 1.390(5)
C18 C19 1.394(5)
C18 N2 1.419(5)
C18 C23 1.423(5)
C19 C20 1.387(5)
C20 C21 1.378(5)
C21 C22 1.380(5)
C22 C23 1.392(5)
C23 N5 1.380(5)
C24 C29 1.389(5)
C24 C25 1.392(5)
C24 N5 1.429(4)
C25 C26 1.390(5)
C26 C27 1.380(5)
C27 C28 1.372(5)
C28 C29 1.388(5)
C30 C31 1.392(5)
C30 N3 1.402(5)
C30 C35 1.417(5)
C31 C32 1.395(5)
C32 C33 1.366(5)
C33 C34 1.402(5)
C34 C35 1.387(5)
C35 N6 1.418(4)
C36 C37 1.390(5)
C36 C41 1.403(5)
C36 N6 1.430(4)
C37 C38 1.388(5)
C38 C39 1.382(5)
C39 C40 1.383(6)
C40 C41 1.391(5)
C42 P1 1.823(4)
C43 P1 1.824(4)
C44 C49 1.387(5)
C44 C45 1.399(5)
C44 P1 1.826(4)
C45 C46 1.385(5)
C46 C47 1.371(6)
C47 C48 1.386(6)
C48 C49 1.392(5)
C50 P2 1.824(4)
C51 P2 1.824(4)
C52 C57 1.385(6)
C52 C53 1.388(6)
C52 P2 1.823(4)
C53 C54 1.396(6)
C54 C55 1.384(7)
C55 C56 1.363(7)
C56 C57 1.378(6)
N1 Co1 1.928(3)
N1 Co2 1.958(3)
N2 Co1 1.923(3)
N2 Co3 2.068(3)
N3 Co2 1.973(3)
N3 Co3 2.044(3)
N4 Co2 2.029(3)
N4 Co1 2.080(3)
N5 Co1 1.859(3)
N6 Co3 2.060(3)
N6 Co2 2.130(3)
P1 Co2 2.2557(11)
P2 Co3 2.3356(12)
Co1 Co2 2.3334(7)
Co1 Co3 2.4356(7)
Co2 Co3 2.4518(7)
C61 N11 1.475(4)
C61 C64 1.530(5)
C62 N12 1.468(4)
C62 C64 1.517(5)
C63 N13 1.458(4)
C63 C64 1.528(5)
C64 C65 1.541(5)
C66 C67 1.390(5)
C66 N11 1.404(5)
C66 C71 1.421(5)
C67 C68 1.398(5)
C68 C69 1.380(5)
C69 C70 1.381(5)
C70 C71 1.410(5)
C71 N14 1.385(5)
C72 C73 1.387(5)
C72 C77 1.395(5)
C72 N14 1.425(4)
C73 C74 1.387(5)
C74 C75 1.379(5)
C75 C76 1.385(5)
C76 C77 1.388(5)
C78 C79 1.380(5)
C78 C83 1.404(5)
C78 N12 1.417(5)
C79 C80 1.406(5)
C80 C81 1.372(6)
C81 C82 1.405(5)
C82 C83 1.385(5)
C83 N15 1.430(5)
C84 C85 1.385(5)
C84 C89 1.386(5)
C84 N15 1.447(4)
C85 C86 1.393(5)
C86 C87 1.391(5)
C87 C88 1.386(5)
C88 C89 1.393(5)
C90 C91 1.388(5)
C90 N13 1.409(5)
C90 C95 1.415(5)
C91 C92 1.381(5)
C92 C93 1.378(5)
C93 C94 1.410(5)
C94 C95 1.390(5)
C95 N16 1.430(4)
C96 C97 1.390(5)
C96 C101 1.391(5)
C96 N16 1.423(4)
C97 C98 1.382(5)
C98 C99 1.388(5)
C99 C100 1.381(5)
C100 C101 1.384(5)
C102 P3 1.816(4)
C103 P3 1.815(4)
C104 C109 1.382(5)
C104 C105 1.402(6)
C104 P3 1.827(4)
C105 C106 1.382(6)
C106 C107 1.385(6)
C107 C108 1.380(6)
C108 C109 1.380(6)
C110 P4 1.829(4)
C111 P4 1.825(4)
C112 C113 1.384(5)
C112 C117 1.386(5)
C112 P4 1.835(4)
C113 C114 1.381(6)
C114 C115 1.369(6)
C115 C116 1.354(6)
C116 C117 1.397(6)
N11 Co4 1.925(3)
N11 Co5 2.042(3)
N12 Co4 1.921(3)
N12 Co6 1.948(3)
N13 Co6 1.984(3)
N13 Co5 2.053(3)
N14 Co4 1.853(3)
N15 Co6 2.017(3)
N15 Co4 2.060(3)
N16 Co5 2.029(3)
N16 Co6 2.185(3)
P3 Co5 2.2906(12)
P4 Co6 2.2607(11)
Co4 Co6 2.3368(7)
Co4 Co5 2.4377(7)
Co5 Co6 2.4385(7)

loop_
_geom_torsion_atom_site_label_1
_geom_torsion_atom_site_label_2
_geom_torsion_atom_site_label_3
_geom_torsion_atom_site_label_4
_geom_torsion
N1 C1 C4 C3 -63.2(4)
N1 C1 C4 C2 65.3(4)
N1 C1 C4 C5 -178.6(3)
N3 C3 C4 C1 66.6(4)
N3 C3 C4 C2 -61.1(4)
N3 C3 C4 C5 -178.6(3)
N2 C2 C4 C1 -54.8(4)
N2 C2 C4 C3 72.8(4)
N2 C2 C4 C5 -170.0(3)
C11 C6 C7 C8 -1.2(5)
N1 C6 C7 C8 177.9(3)
C6 C7 C8 C9 -0.4(6)
C7 C8 C9 C10 1.4(6)
C8 C9 C10 C11 -0.8(6)
C9 C10 C11 C6 -0.8(5)
C9 C10 C11 N4 -179.4(4)
C7 C6 C11 C10 1.8(5)
N1 C6 C11 C10 -177.4(3)
C7 C6 C11 N4 -179.4(3)
N1 C6 C11 N4 1.4(4)
C17 C12 C13 C14 -1.8(6)
N4 C12 C13 C14 170.6(3)
C12 C13 C14 C15 -1.0(6)
C13 C14 C15 C16 3.1(6)
C14 C15 C16 C17 -2.3(6)
C15 C16 C17 C12 -0.5(6)
C13 C12 C17 C16 2.5(6)
N4 C12 C17 C16 -169.8(4)
N2 C18 C19 C20 174.3(3)
C23 C18 C19 C20 -4.4(6)
C18 C19 C20 C21 1.0(6)
C19 C20 C21 C22 2.0(6)
C20 C21 C22 C23 -1.7(6)
C21 C22 C23 N5 175.1(4)
C21 C22 C23 C18 -1.7(6)
C19 C18 C23 N5 -172.6(3)
N2 C18 C23 N5 8.6(4)
C19 C18 C23 C22 4.7(5)
N2 C18 C23 C22 -174.1(3)
C29 C24 C25 C26 1.3(6)
N5 C24 C25 C26 -178.2(3)
C24 C25 C26 C27 0.1(6)
C25 C26 C27 C28 -1.7(6)
C26 C27 C28 C29 1.8(6)
C27 C28 C29 C24 -0.4(6)
C25 C24 C29 C28 -1.2(6)
N5 C24 C29 C28 178.3(3)
N3 C30 C31 C32 -175.1(4)
C35 C30 C31 C32 1.7(6)
C30 C31 C32 C33 2.0(6)
C31 C32 C33 C34 -2.1(6)
C32 C33 C34 C35 -1.6(6)
C33 C34 C35 C30 5.2(6)
C33 C34 C35 N6 178.2(4)
C31 C30 C35 C34 -5.2(5)
N3 C30 C35 C34 172.0(3)
C31 C30 C35 N6 -179.5(3)
N3 C30 C35 N6 -2.2(4)
C41 C36 C37 C38 -0.6(6)
N6 C36 C37 C38 -178.1(3)
C36 C37 C38 C39 -0.2(6)
C37 C38 C39 C40 0.9(6)
C38 C39 C40 C41 -0.8(6)
C39 C40 C41 C36 0.0(6)
C37 C36 C41 C40 0.7(6)
N6 C36 C41 C40 178.1(4)
C49 C44 C45 C46 0.0(6)
P1 C44 C45 C46 175.9(3)
C44 C45 C46 C47 -0.9(6)
C45 C46 C47 C48 1.6(6)
C46 C47 C48 C49 -1.2(6)
C45 C44 C49 C48 0.4(6)
P1 C44 C49 C48 -175.6(3)
C47 C48 C49 C44 0.3(6)
C57 C52 C53 C54 -1.2(6)
P2 C52 C53 C54 -179.4(3)
C52 C53 C54 C55 1.7(6)
C53 C54 C55 C56 -1.7(7)
C54 C55 C56 C57 1.2(8)
C55 C56 C57 C52 -0.8(7)
C53 C52 C57 C56 0.8(7)
P2 C52 C57 C56 178.9(4)
C7 C6 N1 C1 -0.1(5)
C11 C6 N1 C1 179.1(3)
C7 C6 N1 Co1 -136.5(3)
C11 C6 N1 Co1 42.7(3)
C7 C6 N1 Co2 145.8(3)
C11 C6 N1 Co2 -35.1(3)
C4 C1 N1 C6 -176.6(3)
C4 C1 N1 Co1 -49.9(4)
C4 C1 N1 Co2 43.4(4)
C19 C18 N2 C2 25.9(5)
C23 C18 N2 C2 -155.3(3)
C19 C18 N2 Co1 173.7(3)
C23 C18 N2 Co1 -7.5(4)
C19 C18 N2 Co3 -103.9(4)
C23 C18 N2 Co3 74.9(3)
C4 C2 N2 C18 171.9(3)
C4 C2 N2 Co1 29.6(4)
C4 C2 N2 Co3 -57.9(4)
C31 C30 N3 C3 0.9(6)
C35 C30 N3 C3 -176.2(3)
C31 C30 N3 Co2 -145.2(3)
C35 C30 N3 Co2 37.8(4)
C31 C30 N3 Co3 136.4(4)
C35 C30 N3 Co3 -40.7(3)
C4 C3 N3 C30 169.8(3)
C4 C3 N3 Co2 -48.4(4)
C4 C3 N3 Co3 44.2(4)
C10 C11 N4 C12 -10.0(5)
C6 C11 N4 C12 171.4(3)
C10 C11 N4 Co2 -150.3(3)
C6 C11 N4 Co2 31.0(3)
C10 C11 N4 Co1 138.5(4)
C6 C11 N4 Co1 -40.1(3)
C13 C12 N4 C11 -103.8(4)
C17 C12 N4 C11 68.4(4)
C13 C12 N4 Co2 29.1(5)
C17 C12 N4 Co2 -158.7(3)
C13 C12 N4 Co1 124.3(3)
C17 C12 N4 Co1 -63.5(5)
C22 C23 N5 C24 1.0(6)
C18 C23 N5 C24 178.0(3)
C22 C23 N5 Co1 177.4(3)
C18 C23 N5 Co1 -5.6(4)
C29 C24 N5 C23 68.7(5)
C25 C24 N5 C23 -111.8(4)
C29 C24 N5 Co1 -107.2(4)
C25 C24 N5 Co1 72.3(4)
C34 C35 N6 C36 4.0(6)
C30 C35 N6 C36 177.4(3)
C34 C35 N6 Co3 -130.1(4)
C30 C35 N6 Co3 43.3(3)
C34 C35 N6 Co2 156.1(3)
C30 C35 N6 Co2 -30.5(3)
C37 C36 N6 C35 -139.9(4)
C41 C36 N6 C35 42.7(5)
C37 C36 N6 Co3 -15.2(4)
C41 C36 N6 Co3 167.4(3)
C37 C36 N6 Co2 74.0(4)
C41 C36 N6 Co2 -103.4(4)
C49 C44 P1 C42 -48.0(3)
C45 C44 P1 C42 136.1(3)
C49 C44 P1 C43 -153.1(3)
C45 C44 P1 C43 31.1(3)
C49 C44 P1 Co2 78.5(3)
C45 C44 P1 Co2 -97.4(3)
C57 C52 P2 C50 -7.0(4)
C53 C52 P2 C50 171.1(3)
C57 C52 P2 C51 99.4(4)
C53 C52 P2 C51 -82.5(3)
C57 C52 P2 Co3 -137.7(3)
C53 C52 P2 Co3 40.4(3)
C23 N5 Co1 N2 1.1(3)
C24 N5 Co1 N2 177.1(3)
C23 N5 Co1 N1 94.0(4)
C24 N5 Co1 N1 -90.0(4)
C23 N5 Co1 N4 -161.8(2)
C24 N5 Co1 N4 14.2(3)
C23 N5 Co1 Co2 -104.2(3)
C24 N5 Co1 Co2 71.8(4)
C23 N5 Co1 Co3 -52.2(3)
C24 N5 Co1 Co3 123.8(3)
C18 N2 Co1 N5 3.6(2)
C2 N2 Co1 N5 146.5(3)
Co3 N2 Co1 N5 -106.15(12)
C18 N2 Co1 N1 -153.7(2)
C2 N2 Co1 N1 -10.8(3)
Co3 N2 Co1 N1 96.55(11)
C18 N2 Co1 N4 141.6(3)
C2 N2 Co1 N4 -75.5(4)
Co3 N2 Co1 N4 31.8(3)
C18 N2 Co1 Co2 152.3(2)
C2 N2 Co1 Co2 -64.8(3)
Co3 N2 Co1 Co2 42.57(8)
C18 N2 Co1 Co3 109.7(2)
C2 N2 Co1 Co3 -107.3(3)
C6 N1 Co1 N5 60.3(4)
C1 N1 Co1 N5 -70.0(4)
Co2 N1 Co1 N5 168.2(3)
C6 N1 Co1 N2 151.2(2)
C1 N1 Co1 N2 20.8(3)
Co2 N1 Co1 N2 -100.93(11)
C6 N1 Co1 N4 -51.3(2)
C1 N1 Co1 N4 178.4(3)
Co2 N1 Co1 N4 56.60(10)
C6 N1 Co1 Co2 -107.9(2)
C1 N1 Co1 Co2 121.8(3)
C6 N1 Co1 Co3 -153.3(2)
C1 N1 Co1 Co3 76.4(3)
Co2 N1 Co1 Co3 -45.40(7)
C11 N4 Co1 N5 -106.8(2)
C12 N4 Co1 N5 28.5(4)
Co2 N4 Co1 N5 146.86(11)
C11 N4 Co1 N2 119.2(3)
C12 N4 Co1 N2 -105.4(4)
Co2 N4 Co1 N2 12.9(3)
C11 N4 Co1 N1 50.5(2)
C12 N4 Co1 N1 -174.2(4)
Co2 N4 Co1 N1 -55.85(10)
C11 N4 Co1 Co2 106.3(2)
C12 N4 Co1 Co2 -118.4(4)
C11 N4 Co1 Co3 145.72(19)
C12 N4 Co1 Co3 -79.0(3)
Co2 N4 Co1 Co3 39.41(8)
C6 N1 Co2 N3 -161.9(2)
C1 N1 Co2 N3 -21.2(3)
Co1 N1 Co2 N3 98.69(11)
C6 N1 Co2 N4 40.8(2)
C1 N1 Co2 N4 -178.5(3)
Co1 N1 Co2 N4 -58.62(10)
C6 N1 Co2 N6 133.1(2)
C1 N1 Co2 N6 -86.1(3)
Co1 N1 Co2 N6 33.7(2)
C6 N1 Co2 P1 -60.5(2)
C1 N1 Co2 P1 80.2(3)
Co1 N1 Co2 P1 -159.93(5)
C6 N1 Co2 Co1 99.4(2)
C1 N1 Co2 Co1 -119.9(3)
C6 N1 Co2 Co3 144.2(2)
C1 N1 Co2 Co3 -75.0(3)
Co1 N1 Co2 Co3 44.83(7)
C30 N3 Co2 N1 166.9(2)
C3 N3 Co2 N1 23.3(3)
Co3 N3 Co2 N1 -96.08(11)
C30 N3 Co2 N4 -130.3(3)
C3 N3 Co2 N4 86.1(4)
Co3 N3 Co2 N4 -33.2(3)
C30 N3 Co2 N6 -41.8(2)
C3 N3 Co2 N6 174.6(3)
Co3 N3 Co2 N6 55.21(10)
C30 N3 Co2 P1 59.9(2)
C3 N3 Co2 P1 -83.8(3)
Co3 N3 Co2 P1 156.90(6)
C30 N3 Co2 Co1 -140.5(2)
C3 N3 Co2 Co1 75.9(3)
Co3 N3 Co2 Co1 -43.45(8)
C30 N3 Co2 Co3 -97.0(2)
C3 N3 Co2 Co3 119.3(3)
C11 N4 Co2 N1 -39.1(2)
C12 N4 Co2 N1 -173.1(3)
Co1 N4 Co2 N1 54.39(10)
C11 N4 Co2 N3 -105.7(3)
C12 N4 Co2 N3 120.4(3)
Co1 N4 Co2 N3 -12.1(3)
C11 N4 Co2 N6 172.5(2)
C12 N4 Co2 N6 38.5(3)
Co1 N4 Co2 N6 -93.97(10)
C11 N4 Co2 P1 64.0(2)
C12 N4 Co2 P1 -70.0(3)
Co1 N4 Co2 P1 157.54(5)
C11 N4 Co2 Co1 -93.5(2)
C12 N4 Co2 Co1 132.5(3)
C11 N4 Co2 Co3 -132.8(2)
C12 N4 Co2 Co3 93.2(3)
Co1 N4 Co2 Co3 -39.31(8)
C35 N6 Co2 N1 109.4(3)
C36 N6 Co2 N1 -101.3(3)
Co3 N6 Co2 N1 13.9(2)
C35 N6 Co2 N3 39.4(2)
C36 N6 Co2 N3 -171.3(3)
Co3 N6 Co2 N3 -56.12(10)
C35 N6 Co2 N4 -166.1(2)
C36 N6 Co2 N4 -16.8(3)
Co3 N6 Co2 N4 98.31(10)
C35 N6 Co2 P1 -57.1(2)
C36 N6 Co2 P1 92.2(3)
Co3 N6 Co2 P1 -152.62(5)
C35 N6 Co2 Co1 136.1(2)
C36 N6 Co2 Co1 -74.6(3)
Co3 N6 Co2 Co1 40.51(7)
C35 N6 Co2 Co3 95.6(2)
C36 N6 Co2 Co3 -115.2(3)
C42 P1 Co2 N1 61.42(18)
C43 P1 Co2 N1 -176.14(16)
C44 P1 Co2 N1 -55.96(16)
C42 P1 Co2 N3 158.31(17)
C43 P1 Co2 N3 -79.26(16)
C44 P1 Co2 N3 40.92(16)
C42 P1 Co2 N4 -17.32(18)
C43 P1 Co2 N4 105.11(16)
C44 P1 Co2 N4 -134.71(16)
C42 P1 Co2 N6 -125.70(17)
C43 P1 Co2 N6 -3.27(16)
C44 P1 Co2 N6 116.91(15)
C42 P1 Co2 Co1 25.71(18)
C43 P1 Co2 Co1 148.14(14)
C44 P1 Co2 Co1 -91.68(15)
C42 P1 Co2 Co3 -167.01(15)
C43 P1 Co2 Co3 -44.57(16)
C44 P1 Co2 Co3 75.61(15)
N5 Co1 Co2 N1 -171.4(2)
N2 Co1 Co2 N1 87.95(14)
N4 Co1 Co2 N1 -97.41(15)
Co3 Co1 Co2 N1 126.99(11)
N5 Co1 Co2 N3 100.9(2)
N2 Co1 Co2 N3 0.23(13)
N1 Co1 Co2 N3 -87.72(14)
N4 Co1 Co2 N3 174.87(14)
Co3 Co1 Co2 N3 39.26(9)
N5 Co1 Co2 N4 -74.0(2)
N2 Co1 Co2 N4 -174.64(14)
N1 Co1 Co2 N4 97.41(15)
Co3 Co1 Co2 N4 -135.61(10)
N5 Co1 Co2 N6 25.3(2)
N2 Co1 Co2 N6 -75.29(12)
N1 Co1 Co2 N6 -163.24(13)
N4 Co1 Co2 N6 99.35(13)
Co3 Co1 Co2 N6 -36.25(8)
N5 Co1 Co2 P1 -126.43(19)
N2 Co1 Co2 P1 132.94(11)
N1 Co1 Co2 P1 44.99(13)
N4 Co1 Co2 P1 -52.42(12)
Co3 Co1 Co2 P1 171.98(7)
N5 Co1 Co2 Co3 61.60(18)
N2 Co1 Co2 Co3 -39.03(9)
N1 Co1 Co2 Co3 -126.99(11)
N4 Co1 Co2 Co3 135.61(10)
C30 N3 Co3 N6 50.7(2)
C3 N3 Co3 N6 -177.4(3)
Co2 N3 Co3 N6 -58.08(10)
C30 N3 Co3 N2 -160.6(2)
C3 N3 Co3 N2 -28.7(3)
Co2 N3 Co3 N2 90.59(10)
C30 N3 Co3 P2 -52.5(2)
C3 N3 Co3 P2 79.4(3)
Co2 N3 Co3 P2 -161.28(5)
C30 N3 Co3 Co1 149.5(2)
C3 N3 Co3 Co1 -78.6(3)
Co2 N3 Co3 Co1 40.69(7)
C30 N3 Co3 Co2 108.8(2)
C3 N3 Co3 Co2 -119.3(3)
C35 N6 Co3 N3 -51.4(2)
C36 N6 Co3 N3 175.7(3)
Co2 N6 Co3 N3 53.25(10)
C35 N6 Co3 N2 -127.0(2)
C36 N6 Co3 N2 100.1(3)
Co2 N6 Co3 N2 -22.3(2)
C35 N6 Co3 P2 69.7(2)
C36 N6 Co3 P2 -63.3(3)
Co2 N6 Co3 P2 174.31(4)
C35 N6 Co3 Co1 -143.0(2)
C36 N6 Co3 Co1 84.1(3)
Co2 N6 Co3 Co1 -38.31(6)
C35 N6 Co3 Co2 -104.6(2)
C36 N6 Co3 Co2 122.4(3)
C18 N2 Co3 N3 162.6(2)
C2 N2 Co3 N3 32.4(2)
Co1 N2 Co3 N3 -90.42(11)
C18 N2 Co3 N6 -127.8(3)
C2 N2 Co3 N6 102.0(3)
Co1 N2 Co3 N6 -20.8(2)
C18 N2 Co3 P2 36.1(2)
C2 N2 Co3 P2 -94.0(2)
Co1 N2 Co3 P2 143.16(7)
C18 N2 Co3 Co1 -107.0(2)
C2 N2 Co3 Co1 122.8(3)
C18 N2 Co3 Co2 -146.2(2)
C2 N2 Co3 Co2 83.7(2)
Co1 N2 Co3 Co2 -39.14(8)
C52 P2 Co3 N3 -55.08(18)
C50 P2 Co3 N3 179.41(18)
C51 P2 Co3 N3 61.93(18)
C52 P2 Co3 N6 -138.89(16)
C50 P2 Co3 N6 95.60(17)
C51 P2 Co3 N6 -21.88(17)
C52 P2 Co3 N2 50.10(17)
C50 P2 Co3 N2 -75.41(17)
C51 P2 Co3 N2 167.11(17)
C52 P2 Co3 Co1 91.94(15)
C50 P2 Co3 Co1 -33.57(17)
C51 P2 Co3 Co1 -151.05(15)
C52 P2 Co3 Co2 -121.44(18)
C50 P2 Co3 Co2 113.06(19)
C51 P2 Co3 Co2 -4.4(2)
N5 Co1 Co3 N3 170.88(12)
N2 Co1 Co3 N3 94.16(13)
N1 Co1 Co3 N3 3.38(12)
N4 Co1 Co3 N3 -73.04(12)
Co2 Co1 Co3 N3 -37.21(8)
N5 Co1 Co3 N6 -114.37(12)
N2 Co1 Co3 N6 168.90(14)
N1 Co1 Co3 N6 78.12(12)
N4 Co1 Co3 N6 1.71(12)
Co2 Co1 Co3 N6 37.53(8)
N5 Co1 Co3 N2 76.72(14)
N1 Co1 Co3 N2 -90.78(14)
N4 Co1 Co3 N2 -167.19(14)
Co2 Co1 Co3 N2 -131.37(11)
N5 Co1 Co3 P2 17.80(11)
N2 Co1 Co3 P2 -58.93(12)
N1 Co1 Co3 P2 -149.71(10)
N4 Co1 Co3 P2 133.88(10)
Co2 Co1 Co3 P2 169.70(5)
N5 Co1 Co3 Co2 -151.91(9)
N2 Co1 Co3 Co2 131.37(11)
N1 Co1 Co3 Co2 40.59(9)
N4 Co1 Co3 Co2 -35.82(9)
N1 Co2 Co3 N3 89.47(13)
N4 Co2 Co3 N3 166.25(14)
N6 Co2 Co3 N3 -97.60(14)
P1 Co2 Co3 N3 -44.09(12)
Co1 Co2 Co3 N3 129.18(11)
N1 Co2 Co3 N6 -172.93(12)
N3 Co2 Co3 N6 97.60(14)
N4 Co2 Co3 N6 -96.15(13)
P1 Co2 Co3 N6 53.51(11)
Co1 Co2 Co3 N6 -133.22(9)
N1 Co2 Co3 N2 -4.67(11)
N3 Co2 Co3 N2 -94.14(13)
N4 Co2 Co3 N2 72.11(12)
N6 Co2 Co3 N2 168.25(12)
P1 Co2 Co3 N2 -138.23(9)
Co1 Co2 Co3 N2 35.03(8)
N1 Co2 Co3 P2 167.02(15)
N3 Co2 Co3 P2 77.55(17)
N4 Co2 Co3 P2 -116.20(15)
N6 Co2 Co3 P2 -20.06(15)
P1 Co2 Co3 P2 33.46(16)
Co1 Co2 Co3 P2 -153.28(13)
N1 Co2 Co3 Co1 -39.71(8)
N3 Co2 Co3 Co1 -129.18(11)
N4 Co2 Co3 Co1 37.07(9)
N6 Co2 Co3 Co1 133.22(9)
P1 Co2 Co3 Co1 -173.27(6)
N12 C62 C64 C63 -64.2(4)
N12 C62 C64 C61 64.7(4)
N12 C62 C64 C65 179.7(3)
N13 C63 C64 C62 69.1(4)
N13 C63 C64 C61 -58.8(4)
N13 C63 C64 C65 -175.3(3)
N11 C61 C64 C62 -52.2(4)
N11 C61 C64 C63 74.9(4)
N11 C61 C64 C65 -167.7(3)
N11 C66 C67 C68 174.8(4)
C71 C66 C67 C68 -5.3(6)
C66 C67 C68 C69 2.0(6)
C67 C68 C69 C70 1.3(6)
C68 C69 C70 C71 -1.3(6)
C69 C70 C71 N14 174.0(4)
C69 C70 C71 C66 -1.9(6)
C67 C66 C71 N14 -171.2(3)
N11 C66 C71 N14 8.8(5)
C67 C66 C71 C70 5.2(5)
N11 C66 C71 C70 -174.8(3)
C77 C72 C73 C74 0.9(6)
N14 C72 C73 C74 -178.5(3)
C72 C73 C74 C75 0.1(6)
C73 C74 C75 C76 -1.1(6)
C74 C75 C76 C77 1.1(6)
C75 C76 C77 C72 0.0(6)
C73 C72 C77 C76 -1.0(6)
N14 C72 C77 C76 178.5(3)
C83 C78 C79 C80 -0.1(5)
N12 C78 C79 C80 177.9(3)
C78 C79 C80 C81 0.4(6)
C79 C80 C81 C82 -0.1(6)
C80 C81 C82 C83 -0.5(6)
C81 C82 C83 C78 0.7(5)
C81 C82 C83 N15 -179.4(3)
C79 C78 C83 C82 -0.5(5)
N12 C78 C83 C82 -178.8(3)
C79 C78 C83 N15 179.7(3)
N12 C78 C83 N15 1.4(4)
C89 C84 C85 C86 -1.8(6)
N15 C84 C85 C86 174.1(3)
C84 C85 C86 C87 -0.8(6)
C85 C86 C87 C88 2.2(6)
C86 C87 C88 C89 -0.9(6)
C85 C84 C89 C88 3.1(6)
N15 C84 C89 C88 -172.7(3)
C87 C88 C89 C84 -1.7(6)
N13 C90 C91 C92 -173.7(4)
C95 C90 C91 C92 2.3(6)
C90 C91 C92 C93 1.7(6)
C91 C92 C93 C94 -2.6(6)
C92 C93 C94 C95 -0.7(6)
C93 C94 C95 C90 4.7(5)
C93 C94 C95 N16 178.7(4)
C91 C90 C95 C94 -5.6(6)
N13 C90 C95 C94 171.0(3)
C91 C90 C95 N16 179.5(3)
N13 C90 C95 N16 -4.0(4)
C101 C96 C97 C98 1.7(5)
N16 C96 C97 C98 179.2(3)
C96 C97 C98 C99 -0.5(6)
C97 C98 C99 C100 -1.3(6)
C98 C99 C100 C101 1.8(6)
C99 C100 C101 C96 -0.6(6)
C97 C96 C101 C100 -1.2(6)
N16 C96 C101 C100 -178.8(3)
C109 C104 C105 C106 -1.6(6)
P3 C104 C105 C106 176.3(3)
C104 C105 C106 C107 0.6(7)
C105 C106 C107 C108 0.8(6)
C106 C107 C108 C109 -1.3(6)
C107 C108 C109 C104 0.4(6)
C105 C104 C109 C108 1.1(6)
P3 C104 C109 C108 -176.6(3)
C117 C112 C113 C114 -2.0(6)
P4 C112 C113 C114 177.7(3)
C112 C113 C114 C115 0.4(6)
C113 C114 C115 C116 0.8(7)
C114 C115 C116 C117 -0.4(7)
C113 C112 C117 C116 2.4(6)
P4 C112 C117 C116 -177.3(3)
C115 C116 C117 C112 -1.2(7)
C67 C66 N11 C61 24.6(5)
C71 C66 N11 C61 -155.3(3)
C67 C66 N11 Co4 172.6(3)
C71 C66 N11 Co4 -7.3(4)
C67 C66 N11 Co5 -103.7(4)
C71 C66 N11 Co5 76.3(3)
C64 C61 N11 C66 169.6(3)
C64 C61 N11 Co4 27.1(4)
C64 C61 N11 Co5 -59.9(4)
C79 C78 N12 C62 -0.4(5)
C83 C78 N12 C62 177.8(3)
C79 C78 N12 Co4 -135.1(3)
C83 C78 N12 Co4 43.1(3)
C79 C78 N12 Co6 146.7(3)
C83 C78 N12 Co6 -35.1(3)
C64 C62 N12 C78 -176.5(3)
C64 C62 N12 Co4 -51.4(4)
C64 C62 N12 Co6 42.0(4)
C91 C90 N13 C63 2.2(6)
C95 C90 N13 C63 -174.0(3)
C91 C90 N13 Co6 -141.7(3)
C95 C90 N13 Co6 42.1(4)
C91 C90 N13 Co5 140.3(4)
C95 C90 N13 Co5 -35.9(3)
C64 C63 N13 C90 170.6(3)
C64 C63 N13 Co6 -50.7(4)
C64 C63 N13 Co5 41.5(4)
C70 C71 N14 C72 1.5(5)
C66 C71 N14 C72 177.6(3)
C70 C71 N14 Co4 177.9(3)
C66 C71 N14 Co4 -6.0(4)
C73 C72 N14 C71 -111.4(4)
C77 C72 N14 C71 69.1(5)
C73 C72 N14 Co4 72.8(4)
C77 C72 N14 Co4 -106.7(4)
C82 C83 N15 C84 -6.5(5)
C78 C83 N15 C84 173.3(3)
C82 C83 N15 Co6 -148.8(3)
C78 C83 N15 Co6 31.0(3)
C82 C83 N15 Co4 139.4(3)
C78 C83 N15 Co4 -40.7(3)
C85 C84 N15 C83 -112.5(4)
C89 C84 N15 C83 63.3(4)
C85 C84 N15 Co6 22.5(5)
C89 C84 N15 Co6 -161.8(3)
C85 C84 N15 Co4 118.0(4)
C89 C84 N15 Co4 -66.2(5)
C97 C96 N16 C95 40.5(5)
C101 C96 N16 C95 -142.0(4)
C97 C96 N16 Co5 167.8(3)
C101 C96 N16 Co5 -14.7(4)
C97 C96 N16 Co6 -105.3(4)
C101 C96 N16 Co6 72.2(4)
C94 C95 N16 C96 2.3(6)
C90 C95 N16 C96 176.7(3)
C94 C95 N16 Co5 -132.1(4)
C90 C95 N16 Co5 42.3(3)
C94 C95 N16 Co6 154.9(3)
C90 C95 N16 Co6 -30.7(3)
C109 C104 P3 C103 10.8(4)
C105 C104 P3 C103 -166.9(3)
C109 C104 P3 C102 116.2(4)
C105 C104 P3 C102 -61.6(4)
C109 C104 P3 Co5 -120.9(3)
C105 C104 P3 Co5 61.3(3)
C113 C112 P4 C111 -157.6(3)
C117 C112 P4 C111 22.1(4)
C113 C112 P4 C110 -54.0(3)
C117 C112 P4 C110 125.7(4)
C113 C112 P4 Co6 72.5(3)
C117 C112 P4 Co6 -107.8(3)
C71 N14 Co4 N12 95.9(4)
C72 N14 Co4 N12 -88.2(4)
C71 N14 Co4 N11 1.5(3)
C72 N14 Co4 N11 177.4(3)
C71 N14 Co4 N15 -160.1(2)
C72 N14 Co4 N15 15.9(3)
C71 N14 Co4 Co6 -103.7(3)
C72 N14 Co4 Co6 72.2(4)
C71 N14 Co4 Co5 -50.6(2)
C72 N14 Co4 Co5 125.4(3)
C78 N12 Co4 N14 59.2(4)
C62 N12 Co4 N14 -70.1(4)
Co6 N12 Co4 N14 167.6(3)
C78 N12 Co4 N11 151.4(2)
C62 N12 Co4 N11 22.2(3)
Co6 N12 Co4 N11 -100.13(11)
C78 N12 Co4 N15 -52.4(2)
C62 N12 Co4 N15 178.4(3)
Co6 N12 Co4 N15 56.07(10)
C78 N12 Co4 Co6 -108.4(2)
C62 N12 Co4 Co6 122.3(3)
C78 N12 Co4 Co5 -153.9(2)
C62 N12 Co4 Co5 76.9(3)
Co6 N12 Co4 Co5 -45.47(7)
C66 N11 Co4 N14 3.3(2)
C61 N11 Co4 N14 146.4(3)
Co5 N11 Co4 N14 -108.13(12)
C66 N11 Co4 N12 -153.4(2)
C61 N11 Co4 N12 -10.3(3)
Co5 N11 Co4 N12 95.17(11)
C66 N11 Co4 N15 139.4(3)
C61 N11 Co4 N15 -77.5(4)
Co5 N11 Co4 N15 28.0(3)
C66 N11 Co4 Co6 152.8(2)
C61 N11 Co4 Co6 -64.1(3)
Co5 N11 Co4 Co6 41.41(8)
C66 N11 Co4 Co5 111.4(3)
C61 N11 Co4 Co5 -105.5(3)
C83 N15 Co4 N14 -105.4(2)
C84 N15 Co4 N14 28.4(4)
Co6 N15 Co4 N14 148.09(11)
C83 N15 Co4 N12 51.3(2)
C84 N15 Co4 N12 -174.9(3)
Co6 N15 Co4 N12 -55.23(10)
C83 N15 Co4 N11 122.8(3)
C84 N15 Co4 N11 -103.4(4)
Co6 N15 Co4 N11 16.3(3)
C83 N15 Co4 Co6 106.5(2)
C84 N15 Co4 Co6 -119.7(3)
C83 N15 Co4 Co5 145.85(18)
C84 N15 Co4 Co5 -80.4(3)
Co6 N15 Co4 Co5 39.31(8)
C96 N16 Co5 N11 99.9(3)
C95 N16 Co5 N11 -125.0(3)
Co6 N16 Co5 N11 -23.3(2)
C96 N16 Co5 N13 176.7(3)
C95 N16 Co5 N13 -48.2(2)
Co6 N16 Co5 N13 53.51(10)
C96 N16 Co5 P3 -62.7(2)
C95 N16 Co5 P3 72.3(2)
Co6 N16 Co5 P3 174.04(4)
C96 N16 Co5 Co4 85.2(2)
C95 N16 Co5 Co4 -139.7(2)
Co6 N16 Co5 Co4 -38.02(6)
C96 N16 Co5 Co6 123.2(3)
C95 N16 Co5 Co6 -101.7(2)
C66 N11 Co5 N16 -126.2(3)
C61 N11 Co5 N16 104.2(3)
Co4 N11 Co5 N16 -18.9(3)
C66 N11 Co5 N13 162.4(2)
C61 N11 Co5 N13 32.8(2)
Co4 N11 Co5 N13 -90.36(11)
C66 N11 Co5 P3 36.7(2)
C61 N11 Co5 P3 -92.8(2)
Co4 N11 Co5 P3 144.02(7)
C66 N11 Co5 Co4 -107.3(2)
C61 N11 Co5 Co4 123.1(3)
C66 N11 Co5 Co6 -145.8(2)
C61 N11 Co5 Co6 84.6(2)
Co4 N11 Co5 Co6 -38.56(8)
C90 N13 Co5 N16 46.7(2)
C63 N13 Co5 N16 -179.5(3)
Co6 N13 Co5 N16 -60.20(10)
C90 N13 Co5 N11 -161.9(2)
C63 N13 Co5 N11 -28.1(3)
Co6 N13 Co5 N11 91.17(11)
C90 N13 Co5 P3 -53.0(2)
C63 N13 Co5 P3 80.8(3)
Co6 N13 Co5 P3 -159.94(5)
C90 N13 Co5 Co4 147.9(2)
C63 N13 Co5 Co4 -78.3(3)
Co6 N13 Co5 Co4 41.01(7)
C90 N13 Co5 Co6 106.9(2)
C63 N13 Co5 Co6 -119.3(3)
C103 P3 Co5 N16 104.69(18)
C102 P3 Co5 N16 -12.83(18)
C104 P3 Co5 N16 -129.68(17)
C103 P3 Co5 N11 -66.74(18)
C102 P3 Co5 N11 175.74(18)
C104 P3 Co5 N11 58.89(17)
C103 P3 Co5 N13 -172.76(18)
C102 P3 Co5 N13 69.72(19)
C104 P3 Co5 N13 -47.13(18)
C103 P3 Co5 Co4 -24.77(17)
C102 P3 Co5 Co4 -142.29(16)
C104 P3 Co5 Co4 100.86(15)
C103 P3 Co5 Co6 121.97(18)
C102 P3 Co5 Co6 4.4(2)
C104 P3 Co5 Co6 -112.40(18)
N14 Co4 Co5 N16 -113.80(12)
N12 Co4 Co5 N16 78.91(12)
N11 Co4 Co5 N16 170.67(14)
N15 Co4 Co5 N16 2.43(12)
Co6 Co4 Co5 N16 38.24(8)
N14 Co4 Co5 N11 75.53(14)
N12 Co4 Co5 N11 -91.76(14)
N15 Co4 Co5 N11 -168.24(14)
Co6 Co4 Co5 N11 -132.43(11)
N14 Co4 Co5 N13 170.31(12)
N12 Co4 Co5 N13 3.02(12)
N11 Co4 Co5 N13 94.78(13)
N15 Co4 Co5 N13 -73.46(11)
Co6 Co4 Co5 N13 -37.65(8)
N14 Co4 Co5 P3 16.85(11)
N12 Co4 Co5 P3 -150.44(10)
N11 Co4 Co5 P3 -58.69(12)
N15 Co4 Co5 P3 133.08(9)
Co6 Co4 Co5 P3 168.89(5)
N14 Co4 Co5 Co6 -152.04(9)
N12 Co4 Co5 Co6 40.67(9)
N11 Co4 Co5 Co6 132.43(11)
N15 Co4 Co5 Co6 -35.81(8)
C78 N12 Co6 N13 -161.5(2)
C62 N12 Co6 N13 -19.3(3)
Co4 N12 Co6 N13 99.62(11)
C78 N12 Co6 N15 41.1(2)
C62 N12 Co6 N15 -176.7(3)
Co4 N12 Co6 N15 -57.76(10)
C78 N12 Co6 N16 135.5(2)
C62 N12 Co6 N16 -82.3(3)
Co4 N12 Co6 N16 36.7(2)
C78 N12 Co6 P4 -58.3(2)
C62 N12 Co6 P4 83.9(3)
Co4 N12 Co6 P4 -157.15(5)
C78 N12 Co6 Co4 98.8(2)
C62 N12 Co6 Co4 -119.0(3)
C78 N12 Co6 Co5 144.2(2)
C62 N12 Co6 Co5 -73.6(3)
Co4 N12 Co6 Co5 45.35(7)
C90 N13 Co6 N12 164.5(2)
C63 N13 Co6 N12 23.7(3)
Co5 N13 Co6 N12 -96.11(11)
C90 N13 Co6 N15 -133.5(3)
C63 N13 Co6 N15 85.8(4)
Co5 N13 Co6 N15 -34.1(3)
C90 N13 Co6 N16 -45.0(2)
C63 N13 Co6 N16 174.3(3)
Co5 N13 Co6 N16 54.46(10)
C90 N13 Co6 P4 55.9(2)
C63 N13 Co6 P4 -84.8(3)
Co5 N13 Co6 P4 155.30(6)
C90 N13 Co6 Co4 -143.2(2)
C63 N13 Co6 Co4 76.1(3)
Co5 N13 Co6 Co4 -43.80(8)
C90 N13 Co6 Co5 -99.4(2)
C63 N13 Co6 Co5 119.9(3)
C83 N15 Co6 N12 -39.2(2)
C84 N15 Co6 N12 -175.5(3)
Co4 N15 Co6 N12 53.95(10)
C83 N15 Co6 N13 -104.7(3)
C84 N15 Co6 N13 119.0(3)
Co4 N15 Co6 N13 -11.6(3)
C83 N15 Co6 N16 173.8(2)
C84 N15 Co6 N16 37.5(3)
Co4 N15 Co6 N16 -93.08(10)
C83 N15 Co6 P4 65.9(2)
C84 N15 Co6 P4 -70.5(3)
Co4 N15 Co6 P4 158.97(5)
C83 N15 Co6 Co4 -93.1(2)
C84 N15 Co6 Co4 130.6(3)
C83 N15 Co6 Co5 -132.7(2)
C84 N15 Co6 Co5 91.0(3)
Co4 N15 Co6 Co5 -39.56(8)
C96 N16 Co6 N12 -100.8(3)
C95 N16 Co6 N12 109.5(3)
Co5 N16 Co6 N12 11.0(2)
C96 N16 Co6 N13 -169.0(3)
C95 N16 Co6 N13 41.3(2)
Co5 N16 Co6 N13 -57.18(10)
C96 N16 Co6 N15 -14.8(3)
C95 N16 Co6 N15 -164.5(2)
Co5 N16 Co6 N15 97.00(10)
C96 N16 Co6 P4 92.7(3)
C95 N16 Co6 P4 -57.0(2)
Co5 N16 Co6 P4 -155.43(5)
C96 N16 Co6 Co4 -72.1(3)
C95 N16 Co6 Co4 138.2(2)
Co5 N16 Co6 Co4 39.75(7)
C96 N16 Co6 Co5 -111.8(3)
C95 N16 Co6 Co5 98.5(2)
C111 P4 Co6 N12 -167.86(17)
C110 P4 Co6 N12 71.12(18)
C112 P4 Co6 N12 -45.54(17)
C111 P4 Co6 N13 -70.69(17)
C110 P4 Co6 N13 168.28(17)
C112 P4 Co6 N13 51.63(17)
C111 P4 Co6 N15 113.35(16)
C110 P4 Co6 N15 -7.68(18)
C112 P4 Co6 N15 -124.33(16)
C111 P4 Co6 N16 4.68(16)
C110 P4 Co6 N16 -116.34(17)
C112 P4 Co6 N16 127.00(15)
C111 P4 Co6 Co4 151.95(14)
C110 P4 Co6 Co4 30.92(18)
C112 P4 Co6 Co4 -85.73(15)
C111 P4 Co6 Co5 -32.18(16)
C110 P4 Co6 Co5 -153.20(15)
C112 P4 Co6 Co5 90.14(15)
N14 Co4 Co6 N12 -170.5(2)
N11 Co4 Co6 N12 88.67(14)
N15 Co4 Co6 N12 -98.29(15)
Co5 Co4 Co6 N12 126.39(11)
N14 Co4 Co6 N13 102.8(2)
N12 Co4 Co6 N13 -86.65(14)
N11 Co4 Co6 N13 2.02(13)
N15 Co4 Co6 N13 175.06(14)
Co5 Co4 Co6 N13 39.74(9)
N14 Co4 Co6 N15 -72.2(2)
N12 Co4 Co6 N15 98.29(15)
N11 Co4 Co6 N15 -173.04(14)
Co5 Co4 Co6 N15 -135.32(10)
N14 Co4 Co6 N16 28.2(2)
N12 Co4 Co6 N16 -161.28(13)
N11 Co4 Co6 N16 -72.60(12)
N15 Co4 Co6 N16 100.44(13)
Co5 Co4 Co6 N16 -34.88(7)
N14 Co4 Co6 P4 -119.47(19)
N12 Co4 Co6 P4 51.05(13)
N11 Co4 Co6 P4 139.72(11)
N15 Co4 Co6 P4 -47.24(12)
Co5 Co4 Co6 P4 177.44(7)
N14 Co4 Co6 Co5 63.09(18)
N12 Co4 Co6 Co5 -126.39(11)
N11 Co4 Co6 Co5 -37.72(9)
N15 Co4 Co6 Co5 135.32(10)
N16 Co5 Co6 N12 -174.16(12)
N11 Co5 Co6 N12 -5.36(12)
N13 Co5 Co6 N12 89.04(13)
P3 Co5 Co6 N12 166.09(14)
Co4 Co5 Co6 N12 -39.91(8)
N16 Co5 Co6 N13 96.80(14)
N11 Co5 Co6 N13 -94.40(13)
P3 Co5 Co6 N13 77.05(16)
Co4 Co5 Co6 N13 -128.95(11)
N16 Co5 Co6 N15 -97.31(12)
N11 Co5 Co6 N15 71.49(12)
N13 Co5 Co6 N15 165.89(14)
P3 Co5 Co6 N15 -117.06(15)
Co4 Co5 Co6 N15 36.94(9)
N11 Co5 Co6 N16 168.80(12)
N13 Co5 Co6 N16 -96.80(14)
P3 Co5 Co6 N16 -19.74(15)
Co4 Co5 Co6 N16 134.25(9)
N16 Co5 Co6 P4 47.99(11)
N11 Co5 Co6 P4 -143.21(10)
N13 Co5 Co6 P4 -48.81(12)
P3 Co5 Co6 P4 28.25(15)
Co4 Co5 Co6 P4 -177.76(6)
N16 Co5 Co6 Co4 -134.25(9)
N11 Co5 Co6 Co4 34.56(8)
N13 Co5 Co6 Co4 128.95(11)
P3 Co5 Co6 Co4 -153.99(12)
